data_4063351
loop_
_publ_author_name
'Mutoh, Yuichiro'
'Imai, Kohei'
'Kimura, Yusuke'
'Ikeda, Yousuke'
'Ishii, Youichi'

_publ_section_title
;
 Reversibility of Disubstituted Vinylidene - Internal Alkyne Isomerization
 at Cationic Ruthenium and Iron Complexes
;
_journal_issue 2
_journal_name_full Organometallics
_journal_page_first 204
_journal_page_last 207
_journal_paper_doi 10.1021/om101109c
_journal_volume 30
_journal_year 2011
_chemical_formula_moiety 'C81 H56 B F24 P3 Ru '
_chemical_formula_sum 'C81 H56 B F24 P3 Ru'
_chemical_formula_weight 1690.10
_space_group_IT_number 33
_symmetry_cell_setting orthorhombic
_symmetry_Int_Tables_number 33
_symmetry_space_group_name_Hall 'P 2c -2n'
_symmetry_space_group_name_H-M 'P n a 21'
_cell_angle_alpha 90.0000
_cell_angle_beta 90.0000
_cell_angle_gamma 90.0000
_cell_formula_units_Z 4
_cell_length_a 25.140(3)
_cell_length_b 18.189(2)
_cell_length_c 16.2652(18)
_cell_measurement_reflns_used 19497
_cell_measurement_temperature 123.1
_cell_measurement_theta_max 27.5
_cell_measurement_theta_min 3.0
_cell_volume 7437.6(15)
_computing_cell_refinement CrystalClear
_computing_data_collection CrystalClear
_computing_data_reduction CrystalStructure
_computing_publication_material 'CrystalStructure 3.8'
_computing_structure_refinement SHELXL
_computing_structure_solution SIR97
_diffrn_ambient_temperature 123.1
_diffrn_detector_area_resol_mean 7.31
_diffrn_measured_fraction_theta_full 0.996
_diffrn_measured_fraction_theta_max 0.996
_diffrn_measurement_device_type 'Rigaku Mercury'
_diffrn_measurement_method \245w
_diffrn_radiation_type MoK\a
_diffrn_radiation_wavelength 0.71070
_diffrn_reflns_av_R_equivalents 0.038
_diffrn_reflns_limit_h_max 25
_diffrn_reflns_limit_h_min -32
_diffrn_reflns_limit_k_max 18
_diffrn_reflns_limit_k_min -23
_diffrn_reflns_limit_l_max 20
_diffrn_reflns_limit_l_min -21
_diffrn_reflns_number 55446
_diffrn_reflns_theta_full 27.48
_diffrn_reflns_theta_max 27.48
_exptl_absorpt_coefficient_mu 0.381
_exptl_absorpt_correction_T_max 0.811
_exptl_absorpt_correction_T_min 0.657
_exptl_absorpt_correction_type multi-scan
_exptl_absorpt_process_details 'Jacobson, R. (1998) Private communication'
_exptl_crystal_colour yellow
_exptl_crystal_density_diffrn 1.509
_exptl_crystal_density_method 'not measured'
_exptl_crystal_description prism
_exptl_crystal_F_000 3408.00
_exptl_crystal_size_max 0.70
_exptl_crystal_size_mid 0.60
_exptl_crystal_size_min 0.55
_refine_diff_density_max 0.87
_refine_diff_density_min -0.47
_refine_ls_abs_structure_details 'Flack, H. D. (1983), Acta Cryst. A39, 876-881.  7943 Friedel Pairs'
_refine_ls_abs_structure_Flack 0.027(16)
_refine_ls_extinction_method none
_refine_ls_goodness_of_fit_ref 1.045
_refine_ls_hydrogen_treatment refall
_refine_ls_number_parameters 1046
_refine_ls_number_reflns 16743
_refine_ls_R_factor_gt 0.0398
_refine_ls_shift/su_max 0.0180
_refine_ls_structure_factor_coef Fsqd
_refine_ls_weighting_details 'w = 1/[\245s^2^(Fo^2^)+(0.0360P)^2^+5.4605P] where P=(Fo^2^+2Fc^2^)/3'
_refine_ls_weighting_scheme calc
_refine_ls_wR_factor_ref 0.0912
_reflns_number_gt 15622
_reflns_number_total 16743
_reflns_threshold_expression F^2^>2.0\245s(F^2^)
_cod_data_source_file om101109c_si_002.cif
_cod_data_source_block '_3'
_cod_original_cell_volume 7437.5(14)
_cod_original_formula_sum 'C81 H56 B F24 P3 Ru '
_cod_database_code 4063351

loop_
_symmetry_equiv_pos_site_id
_symmetry_equiv_pos_as_xyz
1 +X,+Y,+Z
2 1/2-X,1/2+Y,1/2+Z
3 1/2+X,1/2-Y,+Z
4 -X,-Y,1/2+Z

loop_
_atom_site_label
_atom_site_type_symbol
_atom_site_fract_x
_atom_site_fract_y
_atom_site_fract_z
_atom_site_U_iso_or_equiv
_atom_site_adp_type
_atom_site_occupancy
_atom_site_symmetry_multiplicity
_atom_site_calc_flag
_atom_site_refinement_flags
_atom_site_disorder_assembly
_atom_site_disorder_group
Ru(1) Ru 0.095747(7) 0.738789(11) 0.222349(15) 0.01696(4) Uani 1.00 1 d . . .
P(1) P 0.07215(2) 0.69616(4) 0.09058(5) 0.01748(14) Uani 1.00 1 d . . .
P(2) P 0.01033(3) 0.73343(4) 0.27603(5) 0.01799(14) Uani 1.00 1 d . . .
P(3) P 0.10217(3) 0.62542(4) 0.28270(5) 0.01907(14) Uani 1.00 1 d . . .
F(1) F 0.33506(10) 1.00455(17) 0.2031(2) 0.0925(13) Uani 1.00 1 d . . .
F(2) F -0.0027(7) 1.3468(7) 0.3088(8) 0.140(7) Uani 0.41 1 d P . .
F(3) F 0.35856(8) 1.27418(15) 0.2101(2) 0.0744(9) Uani 1.00 1 d . . .
F(4) F -0.05229(8) 1.32840(13) 0.2320(3) 0.1085(14) Uani 1.00 1 d . . .
F(5) F 0.01698(14) 1.37051(16) 0.1811(2) 0.1001(13) Uani 1.00 1 d . . .
F(6) F 0.0188(2) 1.3639(4) 0.2972(5) 0.078(3) Uani 0.59 1 d P . .
F(7) F 0.1624(6) 1.3853(7) 0.4547(9) 0.127(6) Uani 0.49 1 d P . .
F(8) F 0.1719(4) 1.2817(5) 0.5021(6) 0.073(3) Uani 0.49 1 d P . .
F(9) F 0.2336(5) 1.3543(10) 0.5062(6) 0.151(7) Uani 0.49 1 d P . .
F(10) F 0.1903(5) 1.3989(4) 0.4686(7) 0.076(4) Uani 0.51 1 d P . .
F(11) F 0.1485(3) 1.3033(5) 0.4867(5) 0.075(3) Uani 0.51 1 d P . .
F(12) F 0.2280(3) 1.3098(6) 0.5230(4) 0.090(3) Uani 0.51 1 d P . .
F(13) F 0.35942(12) 1.3626(2) 0.2878(2) 0.139(2) Uani 1.00 1 d . . .
F(14) F 0.32425(11) 1.3699(2) 0.1722(3) 0.158(2) Uani 1.00 1 d . . .
F(19) F 0.2209(3) 0.9996(7) -0.0777(9) 0.092(4) Uani 0.56 1 d P . .
F(20) F 0.1523(6) 1.0286(10) -0.1401(8) 0.087(4) Uani 0.56 1 d P . .
F(21) F 0.1378(6) 1.0215(11) -0.1201(10) 0.081(6) Uani 0.44 1 d P . .
F(22) F 0.2198(5) 1.0070(8) -0.0993(10) 0.072(4) Uani 0.44 1 d P . .
F(23) F 0.15431(15) 0.96765(17) -0.0236(2) 0.0883(12) Uani 1.00 1 d . . .
F(26) F 0.29670(12) 0.9004(2) 0.2017(2) 0.1112(14) Uani 1.00 1 d . . .
F(27) F 0.33689(8) 0.93556(15) 0.30651(16) 0.0607(7) Uani 1.00 1 d . . .
F(28) F 0.20839(12) 1.34737(14) -0.01936(14) 0.0586(7) Uani 1.00 1 d . . .
F(29) F 0.20335(9) 1.29131(14) -0.13531(13) 0.0485(5) Uani 1.00 1 d . . .
F(30) F 0.13250(10) 1.32576(14) -0.07257(18) 0.0586(6) Uani 1.00 1 d . . .
F(31) F 0.17327(10) 0.90755(13) 0.47507(15) 0.0558(6) Uani 1.00 1 d . . .
F(32) F 0.16957(11) 1.01907(16) 0.51475(14) 0.0570(7) Uani 1.00 1 d . . .
F(33) F 0.10579(7) 0.97249(15) 0.44660(14) 0.0483(6) Uani 1.00 1 d . . .
F(34) F 0.00239(7) 0.99631(11) 0.16884(17) 0.0441(5) Uani 1.00 1 d . . .
F(35) F -0.04668(8) 1.03322(13) 0.26851(14) 0.0466(5) Uani 1.00 1 d . . .
F(36) F -0.06399(7) 1.06742(12) 0.14651(14) 0.0409(5) Uani 1.00 1 d . . .
C(1) C 0.15386(11) 0.81768(18) 0.1633(2) 0.0263(6) Uani 1.00 1 d . . .
C(2) C 0.11590(12) 0.85878(18) 0.2089(3) 0.0422(10) Uani 1.00 1 d . . .
C(3) C 0.12221(17) 0.8381(2) 0.2925(2) 0.0510(11) Uani 1.00 1 d . . .
C(4) C 0.16229(15) 0.7854(2) 0.2986(2) 0.0438(10) Uani 1.00 1 d . . .
C(5) C 0.18220(10) 0.77244(17) 0.2187(2) 0.0304(6) Uani 1.00 1 d . . .
C(6) C 0.03458(11) 0.61060(17) 0.07304(18) 0.0222(5) Uani 1.00 1 d . . .
C(7) C 0.05729(12) 0.55104(18) 0.0341(2) 0.0274(6) Uani 1.00 1 d . . .
C(8) C 0.02822(14) 0.48687(19) 0.0193(2) 0.0356(7) Uani 1.00 1 d . . .
C(9) C -0.02451(14) 0.4826(2) 0.0440(2) 0.0370(8) Uani 1.00 1 d . . .
C(10) C -0.04778(13) 0.5425(2) 0.0836(2) 0.0343(7) Uani 1.00 1 d . . .
C(11) C -0.01839(11) 0.60502(18) 0.0981(2) 0.0269(6) Uani 1.00 1 d . . .
C(12) C 0.03523(11) 0.76212(17) 0.02670(18) 0.0218(5) Uani 1.00 1 d . . .
C(13) C -0.01187(13) 0.7473(2) -0.0140(2) 0.0289(7) Uani 1.00 1 d . . .
C(14) C -0.03655(13) 0.8005(2) -0.0614(2) 0.0363(8) Uani 1.00 1 d . . .
C(15) C -0.01578(13) 0.8690(2) -0.0700(2) 0.0395(8) Uani 1.00 1 d . . .
C(16) C 0.03131(16) 0.8846(2) -0.0314(3) 0.0667(16) Uani 1.00 1 d . . .
C(17) C 0.05614(15) 0.8325(2) 0.0173(3) 0.0558(13) Uani 1.00 1 d . . .
C(18) C 0.12933(11) 0.67905(16) 0.02341(18) 0.0197(5) Uani 1.00 1 d . . .
C(19) C 0.17684(11) 0.65356(18) 0.0558(2) 0.0259(6) Uani 1.00 1 d . . .
C(20) C 0.21843(12) 0.6324(2) 0.0041(2) 0.0343(7) Uani 1.00 1 d . . .
C(21) C 0.21308(12) 0.63801(18) -0.0794(2) 0.0319(7) Uani 1.00 1 d . . .
C(22) C 0.16580(14) 0.6631(2) -0.1134(2) 0.0349(7) Uani 1.00 1 d . . .
C(23) C 0.12416(12) 0.6840(2) -0.0618(2) 0.0318(7) Uani 1.00 1 d . . .
C(24) C -0.00442(12) 0.63921(18) 0.3152(2) 0.0337(7) Uani 1.00 1 d . . .
C(25) C 0.03632(11) 0.58195(16) 0.2875(2) 0.0236(5) Uani 1.00 1 d . . .
C(26) C -0.04818(9) 0.76352(14) 0.2169(2) 0.0202(5) Uani 1.00 1 d . . .
C(27) C -0.09889(10) 0.73317(16) 0.2277(2) 0.0251(5) Uani 1.00 1 d . . .
C(28) C -0.14267(13) 0.7645(2) 0.1897(2) 0.0367(8) Uani 1.00 1 d . . .
C(29) C -0.13682(13) 0.8273(2) 0.1423(2) 0.0361(7) Uani 1.00 1 d . . .
C(30) C -0.08679(12) 0.85847(19) 0.1318(2) 0.0304(7) Uani 1.00 1 d . . .
C(31) C -0.04267(11) 0.82595(17) 0.1677(2) 0.0248(6) Uani 1.00 1 d . . .
C(32) C -0.00382(10) 0.79280(17) 0.36565(18) 0.0219(5) Uani 1.00 1 d . . .
C(33) C -0.00239(16) 0.8680(2) 0.3542(2) 0.0388(8) Uani 1.00 1 d . . .
C(34) C -0.01625(17) 0.9160(2) 0.4154(2) 0.0444(9) Uani 1.00 1 d . . .
C(35) C -0.03190(13) 0.8909(2) 0.4908(2) 0.0374(8) Uani 1.00 1 d . . .
C(36) C -0.03411(16) 0.8175(2) 0.5046(2) 0.0419(9) Uani 1.00 1 d . . .
C(37) C -0.01980(14) 0.7678(2) 0.4424(2) 0.0336(8) Uani 1.00 1 d . . .
C(38) C 0.14584(12) 0.55578(18) 0.23821(18) 0.0277(7) Uani 1.00 1 d . . .
C(39) C 0.20099(13) 0.5661(2) 0.2427(2) 0.0368(8) Uani 1.00 1 d . . .
C(40) C 0.23488(15) 0.5172(2) 0.2029(2) 0.0476(10) Uani 1.00 1 d . . .
C(41) C 0.21487(18) 0.4589(2) 0.1587(2) 0.0553(12) Uani 1.00 1 d . . .
C(42) C 0.16033(18) 0.4469(2) 0.1554(2) 0.0548(11) Uani 1.00 1 d . . .
C(43) C 0.12621(16) 0.49543(19) 0.1961(2) 0.0380(8) Uani 1.00 1 d . . .
C(44) C 0.12285(11) 0.62637(18) 0.39150(19) 0.0235(6) Uani 1.00 1 d . . .
C(45) C 0.10871(12) 0.68622(18) 0.4410(2) 0.0264(6) Uani 1.00 1 d . . .
C(46) C 0.12198(13) 0.6878(2) 0.5238(2) 0.0288(7) Uani 1.00 1 d . . .
C(47) C 0.15051(12) 0.6310(2) 0.5582(2) 0.0301(7) Uani 1.00 1 d . . .
C(48) C 0.16436(12) 0.57074(19) 0.5099(2) 0.0315(7) Uani 1.00 1 d . . .
C(49) C 0.15066(12) 0.56870(18) 0.4275(2) 0.0283(6) Uani 1.00 1 d . . .
C(50) C 0.19869(9) 1.22655(15) 0.25826(17) 0.0160(5) Uani 1.00 1 d . . .
C(51) C 0.24691(9) 1.25381(13) 0.2273(2) 0.0189(5) Uani 1.00 1 d . . .
C(52) C 0.27693(10) 1.30404(17) 0.2717(2) 0.0243(6) Uani 1.00 1 d . . .
C(53) C 0.26108(11) 1.33041(17) 0.3472(2) 0.0256(6) Uani 1.00 1 d . . .
C(54) C 0.21364(11) 1.30406(17) 0.37939(19) 0.0233(6) Uani 1.00 1 d . . .
C(55) C 0.18333(11) 1.25336(16) 0.33592(19) 0.0209(5) Uani 1.00 1 d . . .
C(56) C 0.32925(11) 1.32901(18) 0.2370(2) 0.0347(8) Uani 1.00 1 d . . .
C(57) C 0.19547(14) 1.3301(2) 0.4624(2) 0.0352(8) Uani 1.00 1 d . . .
C(58) C 0.10048(8) 1.17226(13) 0.2227(2) 0.0154(4) Uani 1.00 1 d . . .
C(59) C 0.07671(9) 1.24105(14) 0.2288(2) 0.0197(5) Uani 1.00 1 d . . .
C(60) C 0.02153(9) 1.24951(14) 0.2271(2) 0.0234(5) Uani 1.00 1 d . . .
C(61) C -0.01159(9) 1.18966(15) 0.2175(2) 0.0250(5) Uani 1.00 1 d . . .
C(62) C 0.01121(10) 1.12069(16) 0.20906(18) 0.0199(5) Uani 1.00 1 d . . .
C(63) C 0.06626(9) 1.11205(15) 0.21293(19) 0.0195(5) Uani 1.00 1 d . . .
C(64) C -0.00129(11) 1.32544(18) 0.2347(2) 0.0374(9) Uani 1.00 1 d . . .
C(65) C -0.02419(11) 1.05449(18) 0.1987(2) 0.0289(7) Uani 1.00 1 d . . .
C(66) C 0.18593(10) 1.08615(15) 0.25864(17) 0.0159(5) Uani 1.00 1 d . . .
C(67) C 0.16246(10) 1.05794(15) 0.33040(18) 0.0189(5) Uani 1.00 1 d . . .
C(68) C 0.18452(11) 0.99945(16) 0.37416(18) 0.0206(5) Uani 1.00 1 d . . .
C(69) C 0.23099(11) 0.96607(17) 0.34772(18) 0.0231(6) Uani 1.00 1 d . . .
C(70) C 0.25520(11) 0.99349(17) 0.27696(19) 0.0242(6) Uani 1.00 1 d . . .
C(71) C 0.23316(9) 1.05163(15) 0.23356(18) 0.0193(5) Uani 1.00 1 d . . .
C(72) C 0.15849(12) 0.97444(18) 0.4522(2) 0.0241(6) Uani 1.00 1 d . . .
C(73) C 0.30551(14) 0.9587(2) 0.2466(2) 0.0402(9) Uani 1.00 1 d . . .
C(74) C 0.17393(10) 1.15878(15) 0.11391(17) 0.0177(5) Uani 1.00 1 d . . .
C(75) C 0.17257(10) 1.09353(16) 0.06789(18) 0.0198(5) Uani 1.00 1 d . . .
C(76) C 0.17446(11) 1.09409(17) -0.01779(18) 0.0228(6) Uani 1.00 1 d . . .
C(77) C 0.17757(11) 1.15952(19) -0.0614(2) 0.0277(6) Uani 1.00 1 d . . .
C(78) C 0.17902(11) 1.22447(18) -0.01695(19) 0.0244(6) Uani 1.00 1 d . . .
C(79) C 0.17673(11) 1.22420(17) 0.06867(19) 0.0212(5) Uani 1.00 1 d . . .
C(80) C 0.17394(14) 1.0236(2) -0.0645(2) 0.0338(7) Uani 1.00 1 d . . .
C(81) C 0.18079(15) 1.2967(2) -0.0612(2) 0.0359(8) Uani 1.00 1 d . . .
B(1) B 0.16494(10) 1.16077(16) 0.2137(2) 0.0162(5) Uani 1.00 1 d . . .
H(1) H 0.1593 0.8202 0.1055 0.032 Uiso 1.00 1 c R . .
H(2) H 0.0911 0.8933 0.1876 0.051 Uiso 1.00 1 c R . .
H(3) H 0.1023 0.8572 0.3373 0.061 Uiso 1.00 1 c R . .
H(4) H 0.1741 0.7623 0.3477 0.053 Uiso 1.00 1 c R . .
H(5) H 0.2098 0.7391 0.2047 0.037 Uiso 1.00 1 c R . .
H(6) H 0.0934 0.5537 0.0169 0.033 Uiso 1.00 1 c R . .
H(7) H 0.0445 0.4463 -0.0076 0.043 Uiso 1.00 1 c R . .
H(8) H -0.0446 0.4393 0.0339 0.044 Uiso 1.00 1 c R . .
H(9) H -0.0839 0.5401 0.1007 0.041 Uiso 1.00 1 c R . .
H(10) H -0.0345 0.6453 0.1257 0.032 Uiso 1.00 1 c R . .
H(11) H -0.0275 0.7000 -0.0092 0.035 Uiso 1.00 1 c R . .
H(12) H -0.0689 0.7888 -0.0886 0.044 Uiso 1.00 1 c R . .
H(13) H -0.0335 0.9051 -0.1021 0.047 Uiso 1.00 1 c R . .
H(14) H 0.0471 0.9317 -0.0380 0.080 Uiso 1.00 1 c R . .
H(15) H 0.0882 0.8450 0.0448 0.067 Uiso 1.00 1 c R . .
H(16) H 0.1812 0.6504 0.1137 0.031 Uiso 1.00 1 c R . .
H(17) H 0.2506 0.6140 0.0270 0.041 Uiso 1.00 1 c R . .
H(18) H 0.2418 0.6247 -0.1142 0.038 Uiso 1.00 1 c R . .
H(19) H 0.1618 0.6660 -0.1714 0.042 Uiso 1.00 1 c R . .
H(20) H 0.0919 0.7018 -0.0849 0.038 Uiso 1.00 1 c R . .
H(21) H -0.0053 0.6404 0.3761 0.040 Uiso 1.00 1 c R . .
H(22) H -0.0401 0.6242 0.2958 0.040 Uiso 1.00 1 c R . .
H(23) H 0.0265 0.5625 0.2327 0.028 Uiso 1.00 1 c R . .
H(24) H 0.0370 0.5404 0.3269 0.028 Uiso 1.00 1 c R . .
H(25) H -0.1033 0.6908 0.2612 0.030 Uiso 1.00 1 c R . .
H(26) H -0.1768 0.7428 0.1962 0.044 Uiso 1.00 1 c R . .
H(27) H -0.1670 0.8490 0.1170 0.043 Uiso 1.00 1 c R . .
H(28) H -0.0828 0.9020 0.1000 0.036 Uiso 1.00 1 c R . .
H(29) H -0.0084 0.8463 0.1587 0.030 Uiso 1.00 1 c R . .
H(30) H 0.0085 0.8870 0.3024 0.047 Uiso 1.00 1 c R . .
H(31) H -0.0149 0.9674 0.4054 0.053 Uiso 1.00 1 c R . .
H(32) H -0.0412 0.9246 0.5331 0.045 Uiso 1.00 1 c R . .
H(33) H -0.0454 0.7995 0.5566 0.050 Uiso 1.00 1 c R . .
H(34) H -0.0211 0.7165 0.4529 0.040 Uiso 1.00 1 c R . .
H(35) H 0.2152 0.6063 0.2728 0.044 Uiso 1.00 1 c R . .
H(36) H 0.2723 0.5241 0.2062 0.057 Uiso 1.00 1 c R . .
H(37) H 0.2384 0.4268 0.1303 0.066 Uiso 1.00 1 c R . .
H(38) H 0.1464 0.4062 0.1259 0.066 Uiso 1.00 1 c R . .
H(39) H 0.0889 0.4869 0.1948 0.046 Uiso 1.00 1 c R . .
H(40) H 0.0898 0.7263 0.4176 0.032 Uiso 1.00 1 c R . .
H(41) H 0.1114 0.7283 0.5569 0.035 Uiso 1.00 1 c R . .
H(42) H 0.1607 0.6328 0.6145 0.036 Uiso 1.00 1 c R . .
H(43) H 0.1833 0.5308 0.5335 0.038 Uiso 1.00 1 c R . .
H(44) H 0.1604 0.5274 0.3952 0.034 Uiso 1.00 1 c R . .
H(45) H 0.2592 1.2376 0.1751 0.023 Uiso 1.00 1 c R . .
H(46) H 0.2819 1.3654 0.3762 0.031 Uiso 1.00 1 c R . .
H(47) H 0.1511 1.2362 0.3595 0.025 Uiso 1.00 1 c R . .
H(48) H 0.0986 1.2834 0.2343 0.024 Uiso 1.00 1 c R . .
H(49) H -0.0491 1.1956 0.2167 0.030 Uiso 1.00 1 c R . .
H(50) H 0.0810 1.0641 0.2088 0.023 Uiso 1.00 1 c R . .
H(51) H 0.1304 1.0795 0.3498 0.023 Uiso 1.00 1 c R . .
H(52) H 0.2459 0.9258 0.3769 0.028 Uiso 1.00 1 c R . .
H(53) H 0.2506 1.0686 0.1853 0.023 Uiso 1.00 1 c R . .
H(54) H 0.1703 1.0478 0.0959 0.024 Uiso 1.00 1 c R . .
H(55) H 0.1787 1.1598 -0.1198 0.033 Uiso 1.00 1 c R . .
H(56) H 0.1771 1.2698 0.0972 0.025 Uiso 1.00 1 c R . .

loop_
_atom_site_aniso_label
_atom_site_aniso_U_11
_atom_site_aniso_U_22
_atom_site_aniso_U_33
_atom_site_aniso_U_12
_atom_site_aniso_U_13
_atom_site_aniso_U_23
Ru(1) 0.01570(8) 0.01600(9) 0.01919(10) -0.00211(7) 0.00115(10) -0.00271(12)
P(1) 0.0147(2) 0.0186(3) 0.0192(3) -0.0016(2) 0.0007(2) 0.0004(2)
P(2) 0.0180(3) 0.0155(3) 0.0205(3) 0.0001(2) 0.0031(2) 0.0009(2)
P(3) 0.0208(3) 0.0185(3) 0.0179(3) 0.0038(2) -0.0021(2) -0.0023(2)
F(1) 0.0611(14) 0.105(2) 0.112(2) 0.0615(15) 0.0665(17) 0.083(2)
F(2) 0.30(2) 0.051(7) 0.067(7) 0.093(11) 0.067(11) 0.013(5)
F(3) 0.0299(9) 0.0699(17) 0.123(2) -0.0087(10) 0.0340(15) -0.0330(19)
F(4) 0.0247(9) 0.0319(13) 0.269(4) 0.0122(8) -0.001(2) -0.014(2)
F(5) 0.107(2) 0.0406(16) 0.153(3) 0.0350(16) 0.063(2) 0.0522(19)
F(6) 0.063(3) 0.033(3) 0.138(8) 0.027(2) -0.052(4) -0.042(4)
F(7) 0.209(16) 0.112(12) 0.061(6) 0.113(10) 0.045(9) -0.004(7)
F(8) 0.137(10) 0.048(4) 0.035(4) -0.022(5) 0.043(6) 0.005(2)
F(9) 0.121(8) 0.282(18) 0.050(6) -0.134(11) 0.036(5) -0.090(9)
F(10) 0.158(11) 0.017(2) 0.052(5) 0.004(5) 0.050(7) -0.008(2)
F(11) 0.061(4) 0.118(10) 0.047(5) -0.050(4) 0.033(3) -0.055(5)
F(12) 0.084(5) 0.153(8) 0.033(3) 0.072(6) -0.023(3) -0.022(4)
F(13) 0.0712(18) 0.217(4) 0.129(3) -0.105(2) 0.057(2) -0.120(3)
F(14) 0.0292(13) 0.209(4) 0.237(5) 0.0121(19) 0.034(2) 0.183(4)
F(19) 0.033(4) 0.071(6) 0.173(11) 0.017(3) -0.005(4) -0.076(6)
F(20) 0.159(14) 0.071(5) 0.031(3) 0.014(7) -0.033(5) -0.019(3)
F(21) 0.070(5) 0.073(9) 0.101(14) 0.031(5) -0.055(7) -0.067(9)
F(22) 0.073(8) 0.052(5) 0.091(7) -0.034(5) 0.068(6) -0.049(4)
F(23) 0.151(3) 0.0481(17) 0.066(2) -0.0484(18) 0.050(2) -0.0301(15)
F(26) 0.0820(19) 0.120(2) 0.131(3) 0.0610(19) -0.006(2) -0.079(2)
F(27) 0.0359(10) 0.0839(19) 0.0625(16) 0.0344(11) 0.0155(10) 0.0359(14)
F(28) 0.1020(19) 0.0424(14) 0.0314(12) -0.0402(13) -0.0134(12) 0.0135(10)
F(29) 0.0678(14) 0.0540(14) 0.0238(10) -0.0140(11) 0.0087(9) 0.0140(10)
F(30) 0.0570(14) 0.0467(14) 0.0722(18) 0.0053(11) 0.0039(12) 0.0335(13)
F(31) 0.0758(15) 0.0440(13) 0.0477(14) 0.0225(11) 0.0291(12) 0.0281(11)
F(32) 0.0782(17) 0.0680(18) 0.0248(12) -0.0327(14) 0.0137(11) -0.0097(11)
F(33) 0.0266(9) 0.0802(17) 0.0382(12) -0.0047(9) 0.0062(8) 0.0237(12)
F(34) 0.0271(9) 0.0228(10) 0.0823(16) -0.0053(7) 0.0024(9) -0.0088(10)
F(35) 0.0454(11) 0.0481(13) 0.0463(13) -0.0232(10) 0.0069(9) 0.0128(10)
F(36) 0.0264(9) 0.0414(12) 0.0549(13) -0.0098(8) -0.0157(8) 0.0023(10)
C(1) 0.0197(13) 0.0295(17) 0.0297(17) -0.0080(11) 0.0003(11) 0.0052(13)
C(2) 0.0278(14) 0.0188(15) 0.080(3) -0.0061(11) 0.0104(17) -0.0040(18)
C(3) 0.054(2) 0.046(2) 0.053(2) -0.0340(19) 0.0228(19) -0.034(2)
C(4) 0.0412(19) 0.059(2) 0.031(2) -0.0312(19) -0.0083(15) -0.0043(18)
C(5) 0.0185(11) 0.0393(17) 0.0335(16) -0.0082(10) -0.0037(15) -0.0002(18)
C(6) 0.0212(12) 0.0247(15) 0.0207(14) -0.0061(10) -0.0021(10) 0.0004(11)
C(7) 0.0261(14) 0.0227(15) 0.0334(17) -0.0040(11) 0.0021(12) -0.0035(13)
C(8) 0.0419(18) 0.0226(17) 0.042(2) -0.0037(13) -0.0017(15) -0.0068(15)
C(9) 0.0417(18) 0.0301(19) 0.039(2) -0.0183(14) -0.0028(15) -0.0017(15)
C(10) 0.0310(15) 0.042(2) 0.0295(18) -0.0176(14) 0.0012(13) -0.0044(15)
C(11) 0.0260(13) 0.0318(17) 0.0230(15) -0.0086(12) 0.0047(11) -0.0047(13)
C(12) 0.0185(12) 0.0246(15) 0.0224(14) 0.0002(10) -0.0022(10) 0.0031(12)
C(13) 0.0285(15) 0.0348(19) 0.0235(17) -0.0036(12) -0.0090(12) -0.0022(13)
C(14) 0.0292(15) 0.048(2) 0.0318(19) -0.0011(15) -0.0127(14) 0.0029(16)
C(15) 0.0318(16) 0.043(2) 0.044(2) 0.0061(15) -0.0144(15) 0.0117(17)
C(16) 0.050(2) 0.038(2) 0.112(4) -0.0152(18) -0.042(2) 0.040(2)
C(17) 0.044(2) 0.041(2) 0.083(3) -0.0186(17) -0.042(2) 0.030(2)
C(18) 0.0195(12) 0.0196(14) 0.0201(14) -0.0024(10) 0.0038(10) -0.0007(11)
C(19) 0.0228(13) 0.0333(17) 0.0215(15) 0.0037(11) 0.0026(11) -0.0064(12)
C(20) 0.0237(14) 0.040(2) 0.0394(19) 0.0041(13) 0.0047(13) -0.0053(15)
C(21) 0.0284(14) 0.0282(17) 0.0391(19) -0.0006(12) 0.0150(13) -0.0049(14)
C(22) 0.0384(17) 0.045(2) 0.0216(16) -0.0006(15) 0.0076(13) 0.0071(15)
C(23) 0.0232(14) 0.047(2) 0.0252(17) 0.0024(13) 0.0066(12) 0.0083(15)
C(24) 0.0284(15) 0.0216(16) 0.051(2) 0.0009(12) 0.0116(14) 0.0110(15)
C(25) 0.0271(13) 0.0148(14) 0.0287(15) -0.0001(10) -0.0046(11) 0.0021(12)
C(26) 0.0187(10) 0.0178(11) 0.0241(13) 0.0007(8) -0.0004(13) -0.0063(13)
C(27) 0.0246(11) 0.0261(13) 0.0246(15) -0.0021(10) -0.0005(13) -0.0013(15)
C(28) 0.0223(13) 0.048(2) 0.0404(19) -0.0034(13) -0.0049(12) 0.0012(16)
C(29) 0.0283(15) 0.041(2) 0.039(2) 0.0061(13) -0.0114(14) -0.0011(16)
C(30) 0.0327(15) 0.0251(16) 0.0335(18) 0.0049(12) -0.0037(13) 0.0042(13)
C(31) 0.0210(12) 0.0213(15) 0.0323(16) 0.0004(10) 0.0013(11) 0.0018(12)
C(32) 0.0191(12) 0.0256(15) 0.0210(14) 0.0034(10) -0.0012(10) -0.0001(11)
C(33) 0.066(2) 0.0255(18) 0.0249(17) 0.0123(15) 0.0114(15) -0.0027(13)
C(34) 0.070(2) 0.029(2) 0.034(2) 0.0197(17) 0.0059(17) -0.0046(15)
C(35) 0.0333(17) 0.051(2) 0.0281(18) 0.0093(15) -0.0001(13) -0.0161(16)
C(36) 0.048(2) 0.057(2) 0.0211(18) -0.0142(18) 0.0105(15) -0.0075(17)
C(37) 0.0408(18) 0.039(2) 0.0208(17) -0.0122(15) -0.0034(13) -0.0011(14)
C(38) 0.0356(14) 0.0261(15) 0.0214(18) 0.0129(11) -0.0016(11) -0.0006(11)
C(39) 0.0352(16) 0.041(2) 0.034(2) 0.0139(14) 0.0027(13) 0.0005(14)
C(40) 0.0408(18) 0.063(2) 0.039(2) 0.0294(18) 0.0032(15) 0.0073(18)
C(41) 0.070(2) 0.060(2) 0.036(2) 0.046(2) 0.0018(19) -0.007(2)
C(42) 0.076(2) 0.041(2) 0.047(2) 0.033(2) -0.006(2) -0.0125(19)
C(43) 0.053(2) 0.0278(18) 0.0329(19) 0.0169(15) -0.0036(14) -0.0089(13)
C(44) 0.0205(12) 0.0289(16) 0.0211(14) 0.0037(11) -0.0006(10) -0.0014(12)
C(45) 0.0336(15) 0.0246(16) 0.0211(15) 0.0036(12) -0.0019(12) -0.0025(12)
C(46) 0.0375(17) 0.0290(18) 0.0200(16) 0.0016(13) -0.0019(12) -0.0035(13)
C(47) 0.0350(16) 0.0364(19) 0.0188(15) 0.0001(13) -0.0061(12) 0.0026(13)
C(48) 0.0311(15) 0.0325(18) 0.0309(18) 0.0060(13) -0.0071(13) 0.0054(14)
C(49) 0.0286(14) 0.0273(17) 0.0289(17) 0.0036(12) 0.0015(12) -0.0026(13)
C(50) 0.0123(10) 0.0178(13) 0.0179(13) 0.0021(9) -0.0008(9) 0.0039(10)
C(51) 0.0155(9) 0.0182(12) 0.0231(13) 0.0011(8) 0.0013(13) 0.0021(13)
C(52) 0.0166(11) 0.0231(15) 0.0334(17) -0.0024(10) 0.0018(11) -0.0022(12)
C(53) 0.0233(13) 0.0220(15) 0.0315(17) -0.0027(11) -0.0024(11) -0.0072(12)
C(54) 0.0266(13) 0.0204(15) 0.0228(15) -0.0005(11) 0.0029(11) -0.0033(11)
C(55) 0.0157(12) 0.0224(15) 0.0245(15) -0.0017(10) -0.0002(10) 0.0012(12)
C(56) 0.0196(12) 0.0304(17) 0.054(2) -0.0096(11) 0.0066(13) -0.0046(16)
C(57) 0.0374(17) 0.0338(19) 0.035(2) -0.0085(14) 0.0069(14) -0.0111(16)
C(58) 0.0144(9) 0.0199(11) 0.0120(10) 0.0020(8) 0.0011(10) 0.0039(13)
C(59) 0.0163(9) 0.0174(12) 0.0254(15) 0.0007(8) -0.0004(13) 0.0022(12)
C(60) 0.0166(10) 0.0186(13) 0.0350(15) 0.0031(8) -0.0012(14) 0.0039(15)
C(61) 0.0138(10) 0.0234(13) 0.0378(16) 0.0008(8) -0.0003(13) 0.0039(16)
C(62) 0.0170(11) 0.0224(13) 0.0202(16) -0.0038(9) -0.0012(10) 0.0041(11)
C(63) 0.0186(10) 0.0187(12) 0.0211(15) 0.0032(8) -0.0024(11) 0.0018(12)
C(64) 0.0196(12) 0.0244(16) 0.068(2) 0.0051(10) 0.0049(15) 0.0052(18)
C(65) 0.0187(12) 0.0259(16) 0.042(2) -0.0009(11) 0.0005(11) 0.0038(13)
C(66) 0.0153(10) 0.0162(13) 0.0163(12) -0.0004(9) -0.0008(9) -0.0012(10)
C(67) 0.0154(11) 0.0193(13) 0.0220(14) 0.0002(9) -0.0002(10) 0.0024(11)
C(68) 0.0230(12) 0.0205(14) 0.0183(14) -0.0018(10) -0.0019(10) 0.0030(11)
C(69) 0.0259(13) 0.0226(15) 0.0208(14) 0.0080(11) 0.0014(10) 0.0069(11)
C(70) 0.0245(13) 0.0236(15) 0.0245(15) 0.0088(11) 0.0040(11) 0.0044(12)
C(71) 0.0171(10) 0.0210(13) 0.0197(15) 0.0024(9) 0.0032(10) 0.0034(11)
C(72) 0.0270(14) 0.0263(16) 0.0191(15) 0.0018(11) 0.0021(11) 0.0046(12)
C(73) 0.0390(17) 0.042(2) 0.040(2) 0.0243(15) 0.0138(14) 0.0144(16)
C(74) 0.0135(11) 0.0184(14) 0.0211(14) 0.0005(9) -0.0007(9) 0.0028(10)
C(75) 0.0160(11) 0.0214(14) 0.0220(14) -0.0003(10) -0.0020(10) 0.0006(11)
C(76) 0.0209(12) 0.0277(16) 0.0200(14) -0.0038(11) 0.0021(10) -0.0070(12)
C(77) 0.0256(13) 0.0359(18) 0.0216(15) -0.0072(12) 0.0016(11) -0.0024(13)
C(78) 0.0259(13) 0.0293(17) 0.0180(14) -0.0060(11) 0.0009(11) 0.0045(12)
C(79) 0.0200(12) 0.0205(14) 0.0231(15) -0.0029(10) 0.0005(10) 0.0025(11)
C(80) 0.0353(17) 0.035(2) 0.0311(19) -0.0074(14) 0.0031(14) -0.0092(16)
C(81) 0.048(2) 0.035(2) 0.0248(18) -0.0151(16) -0.0024(15) 0.0088(15)
B(1) 0.0138(10) 0.0160(13) 0.0189(15) 0.0001(9) -0.0006(12) 0.0034(13)

loop_
_atom_type_symbol
_atom_type_description
_atom_type_scat_dispersion_real
_atom_type_scat_dispersion_imag
_atom_type_scat_source
C C 0.003 0.002
;
International Tables for Crystallography
(1992, Vol. C, Tables 4.2.6.8 and 6.1.1.4)
;
H H 0.000 0.000
;
International Tables for Crystallography
(1992, Vol. C, Table 6.1.1.4)
;
B B 0.001 0.001
;
International Tables for Crystallography
(1992, Vol. C, Tables 4.2.6.8 and 6.1.1.4)
;
F F 0.017 0.010
;
International Tables for Crystallography
(1992, Vol. C, Tables 4.2.6.8 and 6.1.1.4)
;
P P 0.102 0.094
;
International Tables for Crystallography
(1992, Vol. C, Tables 4.2.6.8 and 6.1.1.4)
;
Ru Ru -1.259 0.836
;
International Tables for Crystallography
(1992, Vol. C, Tables 4.2.6.8 and 6.1.1.4)
;

loop_
_geom_angle_atom_site_label_1
_geom_angle_atom_site_label_2
_geom_angle_atom_site_label_3
_geom_angle
_geom_angle_publ_flag
_geom_angle_site_symmetry_1
_geom_angle_site_symmetry_2
_geom_angle_site_symmetry_3
P(1) Ru(1) P(2) 95.48(2) yes . . .
P(1) Ru(1) P(3) 96.40(2) yes . . .
P(1) Ru(1) C(1) 89.13(8) yes . . .
P(1) Ru(1) C(2) 106.71(12) yes . . .
P(1) Ru(1) C(3) 143.58(11) yes . . .
P(1) Ru(1) C(4) 144.43(9) yes . . .
P(1) Ru(1) C(5) 107.93(10) yes . . .
P(2) Ru(1) P(3) 82.30(2) yes . . .
P(2) Ru(1) C(1) 141.65(7) yes . . .
P(2) Ru(1) C(2) 106.59(8) yes . . .
P(2) Ru(1) C(3) 96.73(11) yes . . .
P(2) Ru(1) C(4) 119.81(10) yes . . .
P(2) Ru(1) C(5) 155.75(10) yes . . .
P(3) Ru(1) C(1) 135.07(7) yes . . .
P(3) Ru(1) C(2) 154.02(11) yes . . .
P(3) Ru(1) C(3) 119.17(11) yes . . .
P(3) Ru(1) C(4) 92.91(11) yes . . .
P(3) Ru(1) C(5) 100.80(8) yes . . .
C(1) Ru(1) C(2) 36.72(12) yes . . .
C(1) Ru(1) C(3) 60.83(14) yes . . .
C(1) Ru(1) C(4) 60.96(13) yes . . .
C(1) Ru(1) C(5) 36.45(12) yes . . .
C(2) Ru(1) C(3) 36.87(16) yes . . .
C(2) Ru(1) C(4) 61.35(15) yes . . .
C(2) Ru(1) C(5) 61.20(10) yes . . .
C(3) Ru(1) C(4) 36.22(15) yes . . .
C(3) Ru(1) C(5) 60.56(14) yes . . .
C(4) Ru(1) C(5) 36.50(14) yes . . .
Ru(1) P(1) C(6) 123.23(9) yes . . .
Ru(1) P(1) C(12) 115.25(9) yes . . .
Ru(1) P(1) C(18) 113.64(9) yes . . .
C(6) P(1) C(12) 101.82(13) yes . . .
C(6) P(1) C(18) 99.58(13) yes . . .
C(12) P(1) C(18) 99.78(13) yes . . .
Ru(1) P(2) C(24) 110.55(10) yes . . .
Ru(1) P(2) C(26) 122.05(10) yes . . .
Ru(1) P(2) C(32) 116.76(8) yes . . .
C(24) P(2) C(26) 107.02(13) yes . . .
C(24) P(2) C(32) 103.24(15) yes . . .
C(26) P(2) C(32) 94.83(13) yes . . .
Ru(1) P(3) C(25) 110.03(9) yes . . .
Ru(1) P(3) C(38) 119.82(10) yes . . .
Ru(1) P(3) C(44) 115.01(10) yes . . .
C(25) P(3) C(38) 105.09(13) yes . . .
C(25) P(3) C(44) 102.54(14) yes . . .
C(38) P(3) C(44) 102.55(13) yes . . .
F(6) F(2) C(64) 81.2(15) yes . . .
F(2) F(6) C(64) 69.9(14) yes . . .
F(10) F(7) F(11) 113.2(16) yes . . .
F(10) F(7) C(57) 69.0(13) yes . . .
F(11) F(7) C(57) 53.1(6) yes . . .
F(11) F(8) F(12) 128.2(13) yes . . .
F(11) F(8) C(57) 80.2(11) yes . . .
F(12) F(8) C(57) 56.1(5) yes . . .
F(10) F(9) F(12) 121.3(14) yes . . .
F(10) F(9) C(57) 53.7(6) yes . . .
F(12) F(9) C(57) 74.3(12) yes . . .
F(7) F(10) F(9) 127.3(15) yes . . .
F(7) F(10) C(57) 75.8(13) yes . . .
F(9) F(10) C(57) 54.4(8) yes . . .
F(7) F(11) F(8) 114.9(13) yes . . .
F(7) F(11) C(57) 51.6(7) yes . . .
F(8) F(11) C(57) 66.3(10) yes . . .
F(8) F(12) F(9) 113.0(11) yes . . .
F(8) F(12) C(57) 50.7(5) yes . . .
F(9) F(12) C(57) 67.0(9) yes . . .
F(22) F(19) C(80) 88(2) yes . . .
F(21) F(20) C(80) 72(2) yes . . .
F(20) F(21) C(80) 86(2) yes . . .
F(19) F(22) C(80) 75(2) yes . . .
Ru(1) C(1) C(2) 71.22(18) yes . . .
Ru(1) C(1) C(5) 71.64(17) yes . . .
C(2) C(1) C(5) 108.1(3) yes . . .
Ru(1) C(2) C(1) 72.06(18) yes . . .
Ru(1) C(2) C(3) 71.1(2) yes . . .
C(1) C(2) C(3) 106.6(3) yes . . .
Ru(1) C(3) C(2) 72.1(2) yes . . .
Ru(1) C(3) C(4) 72.3(2) yes . . .
C(2) C(3) C(4) 109.3(3) yes . . .
Ru(1) C(4) C(3) 71.5(2) yes . . .
Ru(1) C(4) C(5) 72.16(19) yes . . .
C(3) C(4) C(5) 107.8(3) yes . . .
Ru(1) C(5) C(1) 71.91(15) yes . . .
Ru(1) C(5) C(4) 71.34(19) yes . . .
C(1) C(5) C(4) 108.1(2) yes . . .
P(1) C(6) C(7) 121.5(2) yes . . .
P(1) C(6) C(11) 120.3(2) yes . . .
C(7) C(6) C(11) 118.2(2) yes . . .
C(6) C(7) C(8) 121.2(2) yes . . .
C(7) C(8) C(9) 119.7(3) yes . . .
C(8) C(9) C(10) 119.4(3) yes . . .
C(9) C(10) C(11) 119.9(3) yes . . .
C(6) C(11) C(10) 121.5(2) yes . . .
P(1) C(12) C(13) 125.2(2) yes . . .
P(1) C(12) C(17) 118.1(2) yes . . .
C(13) C(12) C(17) 116.7(3) yes . . .
C(12) C(13) C(14) 121.0(3) yes . . .
C(13) C(14) C(15) 121.8(3) yes . . .
C(14) C(15) C(16) 118.4(3) yes . . .
C(15) C(16) C(17) 120.7(3) yes . . .
C(12) C(17) C(16) 121.5(3) yes . . .
P(1) C(18) C(19) 120.4(2) yes . . .
P(1) C(18) C(23) 120.6(2) yes . . .
C(19) C(18) C(23) 118.7(2) yes . . .
C(18) C(19) C(20) 120.6(2) yes . . .
C(19) C(20) C(21) 120.2(2) yes . . .
C(20) C(21) C(22) 120.3(3) yes . . .
C(21) C(22) C(23) 119.5(3) yes . . .
C(18) C(23) C(22) 120.7(2) yes . . .
P(2) C(24) C(25) 113.1(2) yes . . .
P(3) C(25) C(24) 108.9(2) yes . . .
P(2) C(26) C(27) 123.0(2) yes . . .
P(2) C(26) C(31) 117.52(18) yes . . .
C(27) C(26) C(31) 118.8(2) yes . . .
C(26) C(27) C(28) 120.4(3) yes . . .
C(27) C(28) C(29) 120.2(3) yes . . .
C(28) C(29) C(30) 120.1(3) yes . . .
C(29) C(30) C(31) 119.8(3) yes . . .
C(26) C(31) C(30) 120.6(2) yes . . .
P(2) C(32) C(33) 117.8(2) yes . . .
P(2) C(32) C(37) 125.0(2) yes . . .
C(33) C(32) C(37) 116.9(3) yes . . .
C(32) C(33) C(34) 121.8(3) yes . . .
C(33) C(34) C(35) 120.9(3) yes . . .
C(34) C(35) C(36) 119.3(3) yes . . .
C(35) C(36) C(37) 120.3(3) yes . . .
C(32) C(37) C(36) 120.8(3) yes . . .
P(3) C(38) C(39) 118.8(2) yes . . .
P(3) C(38) C(43) 122.1(2) yes . . .
C(39) C(38) C(43) 119.0(3) yes . . .
C(38) C(39) C(40) 119.7(3) yes . . .
C(39) C(40) C(41) 120.8(3) yes . . .
C(40) C(41) C(42) 120.1(4) yes . . .
C(41) C(42) C(43) 119.3(3) yes . . .
C(38) C(43) C(42) 121.1(3) yes . . .
P(3) C(44) C(45) 119.2(2) yes . . .
P(3) C(44) C(49) 122.6(2) yes . . .
C(45) C(44) C(49) 118.2(2) yes . . .
C(44) C(45) C(46) 120.9(3) yes . . .
C(45) C(46) C(47) 120.2(3) yes . . .
C(46) C(47) C(48) 119.4(3) yes . . .
C(47) C(48) C(49) 120.4(3) yes . . .
C(44) C(49) C(48) 120.9(3) yes . . .
C(51) C(50) C(55) 115.9(2) yes . . .
C(51) C(50) B(1) 123.2(2) yes . . .
C(55) C(50) B(1) 120.6(2) yes . . .
C(50) C(51) C(52) 121.0(3) yes . . .
C(51) C(52) C(53) 122.4(2) yes . . .
C(51) C(52) C(56) 118.7(2) yes . . .
C(53) C(52) C(56) 118.9(2) yes . . .
C(52) C(53) C(54) 117.7(2) yes . . .
C(53) C(54) C(55) 120.5(2) yes . . .
C(53) C(54) C(57) 119.5(2) yes . . .
C(55) C(54) C(57) 120.0(2) yes . . .
C(50) C(55) C(54) 122.4(2) yes . . .
F(3) C(56) F(13) 104.2(2) yes . . .
F(3) C(56) F(14) 102.6(3) yes . . .
F(3) C(56) C(52) 112.7(2) yes . . .
F(13) C(56) F(14) 108.0(3) yes . . .
F(13) C(56) C(52) 115.0(3) yes . . .
F(14) C(56) C(52) 113.2(2) yes . . .
F(7) C(57) F(8) 106.9(8) yes . . .
F(7) C(57) F(9) 105.4(10) yes . . .
F(7) C(57) F(10) 35.2(9) yes . . .
F(7) C(57) F(11) 75.4(8) yes . . .
F(7) C(57) F(12) 132.3(8) yes . . .
F(7) C(57) C(54) 110.4(7) yes . . .
F(8) C(57) F(9) 108.3(8) yes . . .
F(8) C(57) F(10) 127.8(8) yes . . .
F(8) C(57) F(11) 33.6(6) yes . . .
F(8) C(57) F(12) 73.3(6) yes . . .
F(8) C(57) C(54) 112.9(5) yes . . .
F(9) C(57) F(10) 71.9(10) yes . . .
F(9) C(57) F(11) 128.7(7) yes . . .
F(9) C(57) F(12) 38.8(9) yes . . .
F(9) C(57) C(54) 112.5(5) yes . . .
F(10) C(57) F(11) 104.4(8) yes . . .
F(10) C(57) F(12) 106.2(7) yes . . .
F(10) C(57) C(54) 114.5(6) yes . . .
F(11) C(57) F(12) 102.8(6) yes . . .
F(11) C(57) C(54) 114.8(5) yes . . .
F(12) C(57) C(54) 113.0(4) yes . . .
C(59) C(58) C(63) 116.58(19) yes . . .
C(59) C(58) B(1) 123.1(2) yes . . .
C(63) C(58) B(1) 119.8(2) yes . . .
C(58) C(59) C(60) 121.7(2) yes . . .
C(59) C(60) C(61) 121.0(2) yes . . .
C(59) C(60) C(64) 118.7(2) yes . . .
C(61) C(60) C(64) 120.3(2) yes . . .
C(60) C(61) C(62) 118.4(2) yes . . .
C(61) C(62) C(63) 120.5(2) yes . . .
C(61) C(62) C(65) 119.3(2) yes . . .
C(63) C(62) C(65) 120.1(2) yes . . .
C(58) C(63) C(62) 121.8(2) yes . . .
F(2) C(64) F(4) 89.5(9) yes . . .
F(2) C(64) F(5) 117.4(7) yes . . .
F(2) C(64) F(6) 28.9(8) yes . . .
F(2) C(64) C(60) 111.8(7) yes . . .
F(4) C(64) F(5) 107.9(3) yes . . .
F(4) C(64) F(6) 112.4(4) yes . . .
F(4) C(64) C(60) 114.7(2) yes . . .
F(5) C(64) F(6) 92.7(4) yes . . .
F(5) C(64) C(60) 113.3(3) yes . . .
F(6) C(64) C(60) 113.6(4) yes . . .
F(34) C(65) F(35) 107.0(2) yes . . .
F(34) C(65) F(36) 106.4(2) yes . . .
F(34) C(65) C(62) 112.1(2) yes . . .
F(35) C(65) F(36) 106.1(2) yes . . .
F(35) C(65) C(62) 112.9(2) yes . . .
F(36) C(65) C(62) 111.9(2) yes . . .
C(67) C(66) C(71) 115.7(2) yes . . .
C(67) C(66) B(1) 122.7(2) yes . . .
C(71) C(66) B(1) 121.1(2) yes . . .
C(66) C(67) C(68) 122.4(2) yes . . .
C(67) C(68) C(69) 120.7(2) yes . . .
C(67) C(68) C(72) 119.3(2) yes . . .
C(69) C(68) C(72) 119.9(2) yes . . .
C(68) C(69) C(70) 117.9(2) yes . . .
C(69) C(70) C(71) 121.2(2) yes . . .
C(69) C(70) C(73) 119.3(2) yes . . .
C(71) C(70) C(73) 119.4(2) yes . . .
C(66) C(71) C(70) 122.1(2) yes . . .
F(31) C(72) F(32) 106.7(2) yes . . .
F(31) C(72) F(33) 105.9(2) yes . . .
F(31) C(72) C(68) 113.2(2) yes . . .
F(32) C(72) F(33) 106.1(2) yes . . .
F(32) C(72) C(68) 111.8(2) yes . . .
F(33) C(72) C(68) 112.7(2) yes . . .
F(1) C(73) F(26) 107.9(3) yes . . .
F(1) C(73) F(27) 105.1(2) yes . . .
F(1) C(73) C(70) 112.6(3) yes . . .
F(26) C(73) F(27) 104.7(3) yes . . .
F(26) C(73) C(70) 112.6(3) yes . . .
F(27) C(73) C(70) 113.3(2) yes . . .
C(75) C(74) C(79) 116.1(2) yes . . .
C(75) C(74) B(1) 122.9(2) yes . . .
C(79) C(74) B(1) 120.6(2) yes . . .
C(74) C(75) C(76) 121.7(2) yes . . .
C(75) C(76) C(77) 121.3(2) yes . . .
C(75) C(76) C(80) 120.2(2) yes . . .
C(77) C(76) C(80) 118.5(2) yes . . .
C(76) C(77) C(78) 117.7(2) yes . . .
C(77) C(78) C(79) 121.2(2) yes . . .
C(77) C(78) C(81) 119.8(2) yes . . .
C(79) C(78) C(81) 119.0(2) yes . . .
C(74) C(79) C(78) 122.0(2) yes . . .
F(19) C(80) F(20) 104.0(10) yes . . .
F(19) C(80) F(21) 121.8(10) yes . . .
F(19) C(80) F(22) 16.6(9) yes . . .
F(19) C(80) F(23) 99.6(6) yes . . .
F(19) C(80) C(76) 111.8(6) yes . . .
F(20) C(80) F(21) 22.0(10) yes . . .
F(20) C(80) F(22) 88.7(9) yes . . .
F(20) C(80) F(23) 111.3(8) yes . . .
F(20) C(80) C(76) 114.2(8) yes . . .
F(21) C(80) F(22) 108.1(10) yes . . .
F(21) C(80) F(23) 93.8(9) yes . . .
F(21) C(80) C(76) 113.0(9) yes . . .
F(22) C(80) F(23) 111.6(7) yes . . .
F(22) C(80) C(76) 114.1(7) yes . . .
F(23) C(80) C(76) 114.4(3) yes . . .
F(28) C(81) F(29) 106.8(3) yes . . .
F(28) C(81) F(30) 105.5(3) yes . . .
F(28) C(81) C(78) 112.0(2) yes . . .
F(29) C(81) F(30) 106.8(3) yes . . .
F(29) C(81) C(78) 112.5(3) yes . . .
F(30) C(81) C(78) 112.7(2) yes . . .
C(50) B(1) C(58) 112.3(2) yes . . .
C(50) B(1) C(66) 104.0(2) yes . . .
C(50) B(1) C(74) 112.5(2) yes . . .
C(58) B(1) C(66) 112.7(2) yes . . .
C(58) B(1) C(74) 103.1(2) yes . . .
C(66) B(1) C(74) 112.4(2) yes . . .
Ru(1) C(1) H(1) 122.9 no . . .
C(2) C(1) H(1) 126.0 no . . .
C(5) C(1) H(1) 125.9 no . . .
Ru(1) C(2) H(2) 122.0 no . . .
C(1) C(2) H(2) 126.7 no . . .
C(3) C(2) H(2) 126.7 no . . .
Ru(1) C(3) H(3) 121.9 no . . .
C(2) C(3) H(3) 125.4 no . . .
C(4) C(3) H(3) 125.4 no . . .
Ru(1) C(4) H(4) 122.0 no . . .
C(3) C(4) H(4) 126.1 no . . .
C(5) C(4) H(4) 126.1 no . . .
Ru(1) C(5) H(5) 122.5 no . . .
C(1) C(5) H(5) 125.9 no . . .
C(4) C(5) H(5) 125.9 no . . .
C(6) C(7) H(6) 119.4 no . . .
C(8) C(7) H(6) 119.4 no . . .
C(7) C(8) H(7) 120.1 no . . .
C(9) C(8) H(7) 120.1 no . . .
C(8) C(9) H(8) 120.3 no . . .
C(10) C(9) H(8) 120.3 no . . .
C(9) C(10) H(9) 120.0 no . . .
C(11) C(10) H(9) 120.0 no . . .
C(6) C(11) H(10) 119.3 no . . .
C(10) C(11) H(10) 119.2 no . . .
C(12) C(13) H(11) 119.5 no . . .
C(14) C(13) H(11) 119.5 no . . .
C(13) C(14) H(12) 119.1 no . . .
C(15) C(14) H(12) 119.1 no . . .
C(14) C(15) H(13) 120.8 no . . .
C(16) C(15) H(13) 120.8 no . . .
C(15) C(16) H(14) 119.7 no . . .
C(17) C(16) H(14) 119.7 no . . .
C(12) C(17) H(15) 119.2 no . . .
C(16) C(17) H(15) 119.3 no . . .
C(18) C(19) H(16) 119.7 no . . .
C(20) C(19) H(16) 119.7 no . . .
C(19) C(20) H(17) 119.9 no . . .
C(21) C(20) H(17) 119.9 no . . .
C(20) C(21) H(18) 119.9 no . . .
C(22) C(21) H(18) 119.8 no . . .
C(21) C(22) H(19) 120.2 no . . .
C(23) C(22) H(19) 120.3 no . . .
C(18) C(23) H(20) 119.6 no . . .
C(22) C(23) H(20) 119.7 no . . .
P(2) C(24) H(21) 109.0 no . . .
P(2) C(24) H(22) 109.0 no . . .
C(25) C(24) H(21) 109.0 no . . .
C(25) C(24) H(22) 109.0 no . . .
H(21) C(24) H(22) 107.8 no . . .
P(3) C(25) H(23) 109.9 no . . .
P(3) C(25) H(24) 109.9 no . . .
C(24) C(25) H(23) 109.9 no . . .
C(24) C(25) H(24) 109.9 no . . .
H(23) C(25) H(24) 108.3 no . . .
C(26) C(27) H(25) 119.8 no . . .
C(28) C(27) H(25) 119.8 no . . .
C(27) C(28) H(26) 119.9 no . . .
C(29) C(28) H(26) 119.9 no . . .
C(28) C(29) H(27) 120.0 no . . .
C(30) C(29) H(27) 120.0 no . . .
C(29) C(30) H(28) 120.1 no . . .
C(31) C(30) H(28) 120.1 no . . .
C(26) C(31) H(29) 119.7 no . . .
C(30) C(31) H(29) 119.7 no . . .
C(32) C(33) H(30) 119.1 no . . .
C(34) C(33) H(30) 119.1 no . . .
C(33) C(34) H(31) 119.6 no . . .
C(35) C(34) H(31) 119.6 no . . .
C(34) C(35) H(32) 120.3 no . . .
C(36) C(35) H(32) 120.3 no . . .
C(35) C(36) H(33) 119.9 no . . .
C(37) C(36) H(33) 119.9 no . . .
C(32) C(37) H(34) 119.6 no . . .
C(36) C(37) H(34) 119.6 no . . .
C(38) C(39) H(35) 120.1 no . . .
C(40) C(39) H(35) 120.1 no . . .
C(39) C(40) H(36) 119.6 no . . .
C(41) C(40) H(36) 119.6 no . . .
C(40) C(41) H(37) 120.0 no . . .
C(42) C(41) H(37) 120.0 no . . .
C(41) C(42) H(38) 120.3 no . . .
C(43) C(42) H(38) 120.3 no . . .
C(38) C(43) H(39) 119.5 no . . .
C(42) C(43) H(39) 119.5 no . . .
C(44) C(45) H(40) 119.6 no . . .
C(46) C(45) H(40) 119.5 no . . .
C(45) C(46) H(41) 119.9 no . . .
C(47) C(46) H(41) 119.9 no . . .
C(46) C(47) H(42) 120.3 no . . .
C(48) C(47) H(42) 120.3 no . . .
C(47) C(48) H(43) 119.8 no . . .
C(49) C(48) H(43) 119.8 no . . .
C(44) C(49) H(44) 119.6 no . . .
C(48) C(49) H(44) 119.6 no . . .
C(50) C(51) H(45) 119.5 no . . .
C(52) C(51) H(45) 119.5 no . . .
C(52) C(53) H(46) 121.1 no . . .
C(54) C(53) H(46) 121.2 no . . .
C(50) C(55) H(47) 118.8 no . . .
C(54) C(55) H(47) 118.8 no . . .
C(58) C(59) H(48) 119.2 no . . .
C(60) C(59) H(48) 119.2 no . . .
C(60) C(61) H(49) 120.8 no . . .
C(62) C(61) H(49) 120.8 no . . .
C(58) C(63) H(50) 119.1 no . . .
C(62) C(63) H(50) 119.1 no . . .
C(66) C(67) H(51) 118.8 no . . .
C(68) C(67) H(51) 118.8 no . . .
C(68) C(69) H(52) 121.1 no . . .
C(70) C(69) H(52) 121.0 no . . .
C(66) C(71) H(53) 119.0 no . . .
C(70) C(71) H(53) 119.0 no . . .
C(74) C(75) H(54) 119.1 no . . .
C(76) C(75) H(54) 119.1 no . . .
C(76) C(77) H(55) 121.1 no . . .
C(78) C(77) H(55) 121.1 no . . .
C(74) C(79) H(56) 119.0 no . . .
C(78) C(79) H(56) 119.0 no . . .

loop_
_geom_bond_atom_site_label_1
_geom_bond_atom_site_label_2
_geom_bond_distance
_geom_bond_publ_flag
_geom_bond_site_symmetry_1
_geom_bond_site_symmetry_2
Ru(1) P(1) 2.3551(8) yes . .
Ru(1) P(2) 2.3201(7) yes . .
Ru(1) P(3) 2.2895(7) yes . .
Ru(1) C(1) 2.262(3) yes . .
Ru(1) C(2) 2.251(3) yes . .
Ru(1) C(3) 2.238(4) yes . .
Ru(1) C(4) 2.248(3) yes . .
Ru(1) C(5) 2.259(2) yes . .
P(1) C(6) 1.843(3) yes . .
P(1) C(12) 1.839(3) yes . .
P(1) C(18) 1.832(2) yes . .
P(2) C(24) 1.866(3) yes . .
P(2) C(26) 1.840(2) yes . .
P(2) C(32) 1.849(3) yes . .
P(3) C(25) 1.836(2) yes . .
P(3) C(38) 1.826(3) yes . .
P(3) C(44) 1.845(3) yes . .
F(1) C(73) 1.322(4) yes . .
F(2) F(6) 0.651(18) yes . .
F(2) C(64) 1.267(14) yes . .
F(3) C(56) 1.315(4) yes . .
F(4) C(64) 1.284(3) yes . .
F(5) C(64) 1.282(5) yes . .
F(6) C(64) 1.333(9) yes . .
F(7) F(10) 0.78(2) yes . .
F(7) F(11) 1.618(17) yes . .
F(7) C(57) 1.311(15) yes . .
F(8) F(11) 0.750(13) yes . .
F(8) F(12) 1.538(13) yes . .
F(8) C(57) 1.242(10) yes . .
F(9) F(10) 1.489(19) yes . .
F(9) F(12) 0.87(2) yes . .
F(9) C(57) 1.274(13) yes . .
F(10) C(57) 1.263(9) yes . .
F(11) C(57) 1.337(9) yes . .
F(12) C(57) 1.333(9) yes . .
F(13) C(56) 1.277(5) yes . .
F(14) C(56) 1.296(6) yes . .
F(19) F(22) 0.38(2) yes . .
F(19) C(80) 1.277(10) yes . .
F(20) F(21) 0.51(2) yes . .
F(20) C(80) 1.348(14) yes . .
F(21) C(80) 1.283(17) yes . .
F(22) C(80) 1.320(15) yes . .
F(23) C(80) 1.312(4) yes . .
F(26) C(73) 1.307(5) yes . .
F(27) C(73) 1.323(4) yes . .
F(28) C(81) 1.340(4) yes . .
F(29) C(81) 1.335(4) yes . .
F(30) C(81) 1.337(4) yes . .
F(31) C(72) 1.325(4) yes . .
F(32) C(72) 1.331(4) yes . .
F(33) C(72) 1.328(3) yes . .
F(34) C(65) 1.342(3) yes . .
F(35) C(65) 1.326(3) yes . .
F(36) C(65) 1.333(3) yes . .
C(1) C(2) 1.422(4) yes . .
C(1) C(5) 1.414(4) yes . .
C(2) C(3) 1.420(6) yes . .
C(3) C(4) 1.395(5) yes . .
C(4) C(5) 1.411(5) yes . .
C(6) C(7) 1.379(4) yes . .
C(6) C(11) 1.396(3) yes . .
C(7) C(8) 1.398(4) yes . .
C(8) C(9) 1.387(5) yes . .
C(9) C(10) 1.394(5) yes . .
C(10) C(11) 1.376(4) yes . .
C(12) C(13) 1.383(4) yes . .
C(12) C(17) 1.393(5) yes . .
C(13) C(14) 1.384(5) yes . .
C(14) C(15) 1.357(5) yes . .
C(15) C(16) 1.371(5) yes . .
C(16) C(17) 1.383(6) yes . .
C(18) C(19) 1.385(4) yes . .
C(18) C(23) 1.395(4) yes . .
C(19) C(20) 1.396(4) yes . .
C(20) C(21) 1.368(5) yes . .
C(21) C(22) 1.388(4) yes . .
C(22) C(23) 1.395(4) yes . .
C(24) C(25) 1.529(4) yes . .
C(26) C(27) 1.400(3) yes . .
C(26) C(31) 1.397(4) yes . .
C(27) C(28) 1.385(4) yes . .
C(28) C(29) 1.386(5) yes . .
C(29) C(30) 1.391(4) yes . .
C(30) C(31) 1.386(4) yes . .
C(32) C(33) 1.381(4) yes . .
C(32) C(37) 1.387(4) yes . .
C(33) C(34) 1.370(5) yes . .
C(34) C(35) 1.365(5) yes . .
C(35) C(36) 1.356(6) yes . .
C(36) C(37) 1.403(5) yes . .
C(38) C(39) 1.401(4) yes . .
C(38) C(43) 1.385(4) yes . .
C(39) C(40) 1.392(5) yes . .
C(40) C(41) 1.377(6) yes . .
C(41) C(42) 1.389(6) yes . .
C(42) C(43) 1.397(5) yes . .
C(44) C(45) 1.400(4) yes . .
C(44) C(49) 1.390(4) yes . .
C(45) C(46) 1.388(4) yes . .
C(46) C(47) 1.378(4) yes . .
C(47) C(48) 1.393(4) yes . .
C(48) C(49) 1.384(4) yes . .
C(50) C(51) 1.403(3) yes . .
C(50) C(55) 1.408(4) yes . .
C(50) B(1) 1.636(3) yes . .
C(51) C(52) 1.388(4) yes . .
C(52) C(53) 1.377(4) yes . .
C(52) C(56) 1.502(4) yes . .
C(53) C(54) 1.388(4) yes . .
C(54) C(55) 1.390(4) yes . .
C(54) C(57) 1.502(4) yes . .
C(58) C(59) 1.390(3) yes . .
C(58) C(63) 1.402(3) yes . .
C(58) B(1) 1.640(3) yes . .
C(59) C(60) 1.396(3) yes . .
C(60) C(61) 1.379(3) yes . .
C(60) C(64) 1.501(4) yes . .
C(61) C(62) 1.386(3) yes . .
C(62) C(63) 1.394(3) yes . .
C(62) C(65) 1.507(4) yes . .
C(66) C(67) 1.405(3) yes . .
C(66) C(71) 1.404(3) yes . .
C(66) B(1) 1.629(4) yes . .
C(67) C(68) 1.395(3) yes . .
C(68) C(69) 1.385(4) yes . .
C(68) C(72) 1.499(4) yes . .
C(69) C(70) 1.394(4) yes . .
C(70) C(71) 1.387(4) yes . .
C(70) C(73) 1.498(4) yes . .
C(74) C(75) 1.404(3) yes . .
C(74) C(79) 1.401(4) yes . .
C(74) B(1) 1.639(4) yes . .
C(75) C(76) 1.394(4) yes . .
C(76) C(77) 1.388(4) yes . .
C(76) C(80) 1.490(4) yes . .
C(77) C(78) 1.386(4) yes . .
C(78) C(79) 1.394(4) yes . .
C(78) C(81) 1.498(4) yes . .
C(1) H(1) 0.950 no . .
C(2) H(2) 0.950 no . .
C(3) H(3) 0.950 no . .
C(4) H(4) 0.950 no . .
C(5) H(5) 0.950 no . .
C(7) H(6) 0.950 no . .
C(8) H(7) 0.950 no . .
C(9) H(8) 0.950 no . .
C(10) H(9) 0.950 no . .
C(11) H(10) 0.950 no . .
C(13) H(11) 0.950 no . .
C(14) H(12) 0.950 no . .
C(15) H(13) 0.950 no . .
C(16) H(14) 0.950 no . .
C(17) H(15) 0.950 no . .
C(19) H(16) 0.950 no . .
C(20) H(17) 0.950 no . .
C(21) H(18) 0.950 no . .
C(22) H(19) 0.950 no . .
C(23) H(20) 0.950 no . .
C(24) H(21) 0.990 no . .
C(24) H(22) 0.990 no . .
C(25) H(23) 0.990 no . .
C(25) H(24) 0.990 no . .
C(27) H(25) 0.950 no . .
C(28) H(26) 0.950 no . .
C(29) H(27) 0.950 no . .
C(30) H(28) 0.950 no . .
C(31) H(29) 0.950 no . .
C(33) H(30) 0.950 no . .
C(34) H(31) 0.950 no . .
C(35) H(32) 0.950 no . .
C(36) H(33) 0.950 no . .
C(37) H(34) 0.950 no . .
C(39) H(35) 0.950 no . .
C(40) H(36) 0.950 no . .
C(41) H(37) 0.950 no . .
C(42) H(38) 0.950 no . .
C(43) H(39) 0.950 no . .
C(45) H(40) 0.950 no . .
C(46) H(41) 0.950 no . .
C(47) H(42) 0.950 no . .
C(48) H(43) 0.950 no . .
C(49) H(44) 0.950 no . .
C(51) H(45) 0.950 no . .
C(53) H(46) 0.950 no . .
C(55) H(47) 0.950 no . .
C(59) H(48) 0.950 no . .
C(61) H(49) 0.950 no . .
C(63) H(50) 0.950 no . .
C(67) H(51) 0.950 no . .
C(69) H(52) 0.950 no . .
C(71) H(53) 0.950 no . .
C(75) H(54) 0.950 no . .
C(77) H(55) 0.950 no . .
C(79) H(56) 0.950 no . .

loop_
_geom_torsion_atom_site_label_1
_geom_torsion_atom_site_label_2
_geom_torsion_atom_site_label_3
_geom_torsion_atom_site_label_4
_geom_torsion
_geom_torsion_publ_flag
_geom_torsion_site_symmetry_1
_geom_torsion_site_symmetry_2
_geom_torsion_site_symmetry_3
_geom_torsion_site_symmetry_4
P(1) Ru(1) P(2) C(24) 85.37(13) ? . . . .
P(1) Ru(1) P(2) C(26) -41.76(10) ? . . . .
P(1) Ru(1) P(2) C(32) -157.04(11) ? . . . .
P(2) Ru(1) P(1) C(6) -52.75(11) ? . . . .
P(2) Ru(1) P(1) C(12) 72.69(10) ? . . . .
P(2) Ru(1) P(1) C(18) -173.01(10) ? . . . .
P(1) Ru(1) P(3) C(25) -66.78(11) ? . . . .
P(1) Ru(1) P(3) C(38) 55.12(11) ? . . . .
P(1) Ru(1) P(3) C(44) 178.06(10) ? . . . .
P(3) Ru(1) P(1) C(6) 30.09(11) ? . . . .
P(3) Ru(1) P(1) C(12) 155.53(10) ? . . . .
P(3) Ru(1) P(1) C(18) -90.17(10) ? . . . .
P(1) Ru(1) C(1) C(2) 120.1(2) ? . . . .
P(1) Ru(1) C(1) C(5) -122.60(19) ? . . . .
C(1) Ru(1) P(1) C(6) 165.39(13) ? . . . .
C(1) Ru(1) P(1) C(12) -69.17(12) ? . . . .
C(1) Ru(1) P(1) C(18) 45.13(12) ? . . . .
P(1) Ru(1) C(2) C(1) -64.6(2) ? . . . .
P(1) Ru(1) C(2) C(3) 179.99(18) ? . . . .
C(2) Ru(1) P(1) C(6) -161.92(13) ? . . . .
C(2) Ru(1) P(1) C(12) -36.48(13) ? . . . .
C(2) Ru(1) P(1) C(18) 77.82(13) ? . . . .
P(1) Ru(1) C(3) C(2) -0.0(2) ? . . . .
P(1) Ru(1) C(3) C(4) -117.9(2) ? . . . .
C(3) Ru(1) P(1) C(6) -161.9(2) ? . . . .
C(3) Ru(1) P(1) C(12) -36.5(2) ? . . . .
C(3) Ru(1) P(1) C(18) 77.8(2) ? . . . .
P(1) Ru(1) C(4) C(3) 115.6(2) ? . . . .
P(1) Ru(1) C(4) C(5) -0.9(3) ? . . . .
C(4) Ru(1) P(1) C(6) 134.2(2) ? . . . .
C(4) Ru(1) P(1) C(12) -100.3(2) ? . . . .
C(4) Ru(1) P(1) C(18) 14.0(2) ? . . . .
P(1) Ru(1) C(5) C(1) 62.29(19) ? . . . .
P(1) Ru(1) C(5) C(4) 179.4(2) ? . . . .
C(5) Ru(1) P(1) C(6) 133.65(13) ? . . . .
C(5) Ru(1) P(1) C(12) -100.91(13) ? . . . .
C(5) Ru(1) P(1) C(18) 13.39(13) ? . . . .
P(2) Ru(1) P(3) C(25) 27.91(11) ? . . . .
P(2) Ru(1) P(3) C(38) 149.81(11) ? . . . .
P(2) Ru(1) P(3) C(44) -87.24(10) ? . . . .
P(3) Ru(1) P(2) C(24) -10.36(13) ? . . . .
P(3) Ru(1) P(2) C(26) -137.50(11) ? . . . .
P(3) Ru(1) P(2) C(32) 107.22(11) ? . . . .
P(2) Ru(1) C(1) C(2) 22.3(2) ? . . . .
P(2) Ru(1) C(1) C(5) 139.65(17) ? . . . .
C(1) Ru(1) P(2) C(24) -179.08(18) ? . . . .
C(1) Ru(1) P(2) C(26) 53.79(17) ? . . . .
C(1) Ru(1) P(2) C(32) -61.50(18) ? . . . .
P(2) Ru(1) C(2) C(1) -165.75(17) ? . . . .
P(2) Ru(1) C(2) C(3) 78.8(2) ? . . . .
C(2) Ru(1) P(2) C(24) -165.35(18) ? . . . .
C(2) Ru(1) P(2) C(26) 67.51(16) ? . . . .
C(2) Ru(1) P(2) C(32) -47.77(16) ? . . . .
P(2) Ru(1) C(3) C(2) -108.78(19) ? . . . .
P(2) Ru(1) C(3) C(4) 133.3(2) ? . . . .
C(3) Ru(1) P(2) C(24) -129.01(17) ? . . . .
C(3) Ru(1) P(2) C(26) 103.86(15) ? . . . .
C(3) Ru(1) P(2) C(32) -11.43(15) ? . . . .
P(2) Ru(1) C(4) C(3) -56.4(2) ? . . . .
P(2) Ru(1) C(4) C(5) -172.92(16) ? . . . .
C(4) Ru(1) P(2) C(24) -99.31(18) ? . . . .
C(4) Ru(1) P(2) C(26) 133.56(16) ? . . . .
C(4) Ru(1) P(2) C(32) 18.27(17) ? . . . .
P(2) Ru(1) C(5) C(1) -102.0(2) ? . . . .
P(2) Ru(1) C(5) C(4) 15.1(3) ? . . . .
C(5) Ru(1) P(2) C(24) -109.6(2) ? . . . .
C(5) Ru(1) P(2) C(26) 123.3(2) ? . . . .
C(5) Ru(1) P(2) C(32) 8.0(2) ? . . . .
P(3) Ru(1) C(1) C(2) -141.71(19) ? . . . .
P(3) Ru(1) C(1) C(5) -24.4(2) ? . . . .
C(1) Ru(1) P(3) C(25) -161.99(16) ? . . . .
C(1) Ru(1) P(3) C(38) -40.09(17) ? . . . .
C(1) Ru(1) P(3) C(44) 82.86(16) ? . . . .
P(3) Ru(1) C(2) C(1) 87.2(3) ? . . . .
P(3) Ru(1) C(2) C(3) -28.2(3) ? . . . .
C(2) Ru(1) P(3) C(25) 140.3(2) ? . . . .
C(2) Ru(1) P(3) C(38) -97.8(2) ? . . . .
C(2) Ru(1) P(3) C(44) 25.1(2) ? . . . .
P(3) Ru(1) C(3) C(2) 166.30(16) ? . . . .
P(3) Ru(1) C(3) C(4) 48.4(2) ? . . . .
C(3) Ru(1) P(3) C(25) 121.35(16) ? . . . .
C(3) Ru(1) P(3) C(38) -116.75(17) ? . . . .
C(3) Ru(1) P(3) C(44) 6.19(16) ? . . . .
P(3) Ru(1) C(4) C(3) -139.2(2) ? . . . .
P(3) Ru(1) C(4) C(5) 104.3(2) ? . . . .
C(4) Ru(1) P(3) C(25) 147.61(14) ? . . . .
C(4) Ru(1) P(3) C(38) -90.49(15) ? . . . .
C(4) Ru(1) P(3) C(44) 32.45(14) ? . . . .
P(3) Ru(1) C(5) C(1) 162.71(18) ? . . . .
P(3) Ru(1) C(5) C(4) -80.2(2) ? . . . .
C(5) Ru(1) P(3) C(25) -176.46(15) ? . . . .
C(5) Ru(1) P(3) C(38) -54.56(15) ? . . . .
C(5) Ru(1) P(3) C(44) 68.38(14) ? . . . .
C(1) Ru(1) C(2) C(3) -115.4(2) ? . . . .
C(2) Ru(1) C(1) C(5) 117.3(3) ? . . . .
C(1) Ru(1) C(3) C(2) 38.21(19) ? . . . .
C(1) Ru(1) C(3) C(4) -79.7(2) ? . . . .
C(3) Ru(1) C(1) C(2) -38.4(2) ? . . . .
C(3) Ru(1) C(1) C(5) 78.9(2) ? . . . .
C(1) Ru(1) C(4) C(3) 79.3(2) ? . . . .
C(1) Ru(1) C(4) C(5) -37.21(19) ? . . . .
C(4) Ru(1) C(1) C(2) -80.0(2) ? . . . .
C(4) Ru(1) C(1) C(5) 37.3(2) ? . . . .
C(1) Ru(1) C(5) C(4) 117.1(3) ? . . . .
C(5) Ru(1) C(1) C(2) -117.3(3) ? . . . .
C(2) Ru(1) C(3) C(4) -117.9(3) ? . . . .
C(3) Ru(1) C(2) C(1) 115.4(2) ? . . . .
C(2) Ru(1) C(4) C(3) 37.2(2) ? . . . .
C(2) Ru(1) C(4) C(5) -79.4(2) ? . . . .
C(4) Ru(1) C(2) C(1) 78.9(2) ? . . . .
C(4) Ru(1) C(2) C(3) -36.5(2) ? . . . .
C(2) Ru(1) C(5) C(1) -37.3(2) ? . . . .
C(2) Ru(1) C(5) C(4) 79.8(2) ? . . . .
C(5) Ru(1) C(2) C(1) 37.0(2) ? . . . .
C(5) Ru(1) C(2) C(3) -78.4(2) ? . . . .
C(3) Ru(1) C(4) C(5) -116.5(3) ? . . . .
C(4) Ru(1) C(3) C(2) 117.9(3) ? . . . .
C(3) Ru(1) C(5) C(1) -79.8(2) ? . . . .
C(3) Ru(1) C(5) C(4) 37.4(2) ? . . . .
C(5) Ru(1) C(3) C(2) 80.2(2) ? . . . .
C(5) Ru(1) C(3) C(4) -37.7(2) ? . . . .
C(4) Ru(1) C(5) C(1) -117.1(3) ? . . . .
C(5) Ru(1) C(4) C(3) 116.5(3) ? . . . .
Ru(1) P(1) C(6) C(7) -113.7(2) ? . . . .
Ru(1) P(1) C(6) C(11) 67.4(2) ? . . . .
Ru(1) P(1) C(12) C(13) -129.4(2) ? . . . .
Ru(1) P(1) C(12) C(17) 51.3(3) ? . . . .
Ru(1) P(1) C(18) C(19) 33.8(2) ? . . . .
Ru(1) P(1) C(18) C(23) -152.9(2) ? . . . .
C(6) P(1) C(12) C(13) 6.5(3) ? . . . .
C(6) P(1) C(12) C(17) -172.8(2) ? . . . .
C(12) P(1) C(6) C(7) 115.2(2) ? . . . .
C(12) P(1) C(6) C(11) -63.8(2) ? . . . .
C(6) P(1) C(18) C(19) -99.1(2) ? . . . .
C(6) P(1) C(18) C(23) 74.2(2) ? . . . .
C(18) P(1) C(6) C(7) 13.0(2) ? . . . .
C(18) P(1) C(6) C(11) -166.0(2) ? . . . .
C(12) P(1) C(18) C(19) 157.1(2) ? . . . .
C(12) P(1) C(18) C(23) -29.7(2) ? . . . .
C(18) P(1) C(12) C(13) 108.5(2) ? . . . .
C(18) P(1) C(12) C(17) -70.8(3) ? . . . .
Ru(1) P(2) C(24) C(25) -12.8(2) ? . . . .
Ru(1) P(2) C(26) C(27) 150.2(2) ? . . . .
Ru(1) P(2) C(26) C(31) -38.6(2) ? . . . .
Ru(1) P(2) C(32) C(33) 65.5(2) ? . . . .
Ru(1) P(2) C(32) C(37) -119.7(2) ? . . . .
C(24) P(2) C(26) C(27) 21.6(3) ? . . . .
C(24) P(2) C(26) C(31) -167.3(2) ? . . . .
C(26) P(2) C(24) C(25) 122.3(2) ? . . . .
C(24) P(2) C(32) C(33) -173.0(2) ? . . . .
C(24) P(2) C(32) C(37) 1.8(2) ? . . . .
C(32) P(2) C(24) C(25) -138.4(2) ? . . . .
C(26) P(2) C(32) C(33) -64.2(2) ? . . . .
C(26) P(2) C(32) C(37) 110.6(2) ? . . . .
C(32) P(2) C(26) C(27) -83.9(3) ? . . . .
C(32) P(2) C(26) C(31) 87.2(2) ? . . . .
Ru(1) P(3) C(25) C(24) -43.5(2) ? . . . .
Ru(1) P(3) C(38) C(39) 69.4(2) ? . . . .
Ru(1) P(3) C(38) C(43) -106.8(2) ? . . . .
Ru(1) P(3) C(44) C(45) 31.1(2) ? . . . .
Ru(1) P(3) C(44) C(49) -151.0(2) ? . . . .
C(25) P(3) C(38) C(39) -166.3(2) ? . . . .
C(25) P(3) C(38) C(43) 17.5(3) ? . . . .
C(38) P(3) C(25) C(24) -173.7(2) ? . . . .
C(25) P(3) C(44) C(45) -88.3(2) ? . . . .
C(25) P(3) C(44) C(49) 89.5(2) ? . . . .
C(44) P(3) C(25) C(24) 79.4(2) ? . . . .
C(38) P(3) C(44) C(45) 162.8(2) ? . . . .
C(38) P(3) C(44) C(49) -19.3(2) ? . . . .
C(44) P(3) C(38) C(39) -59.5(2) ? . . . .
C(44) P(3) C(38) C(43) 124.4(2) ? . . . .
F(6) F(2) C(64) F(4) -143.9(14) ? . . . .
F(6) F(2) C(64) F(5) -33.9(18) ? . . . .
F(6) F(2) C(64) C(60) 99.6(13) ? . . . .
F(2) F(6) C(64) F(4) 39.6(16) ? . . . .
F(2) F(6) C(64) F(5) 150.3(15) ? . . . .
F(2) F(6) C(64) C(60) -92.7(15) ? . . . .
F(10) F(7) F(11) F(8) -15(2) ? . . . .
F(10) F(7) F(11) C(57) -36.0(16) ? . . . .
F(11) F(7) F(10) F(9) 12(2) ? . . . .
F(11) F(7) F(10) C(57) 30.2(11) ? . . . .
F(10) F(7) C(57) F(8) 133.0(14) ? . . . .
F(10) F(7) C(57) F(9) 17.9(16) ? . . . .
F(10) F(7) C(57) F(11) 144.7(15) ? . . . .
F(10) F(7) C(57) F(12) 50.5(18) ? . . . .
F(10) F(7) C(57) C(54) -103.9(13) ? . . . .
C(57) F(7) F(10) F(9) -18.6(16) ? . . . .
F(11) F(7) C(57) F(8) -11.7(7) ? . . . .
F(11) F(7) C(57) F(9) -126.8(7) ? . . . .
F(11) F(7) C(57) F(10) -144.7(15) ? . . . .
F(11) F(7) C(57) F(12) -94.2(10) ? . . . .
F(11) F(7) C(57) C(54) 111.4(5) ? . . . .
C(57) F(7) F(11) F(8) 20.8(13) ? . . . .
F(11) F(8) F(12) F(9) -12(2) ? . . . .
F(11) F(8) F(12) C(57) -37.7(14) ? . . . .
F(12) F(8) F(11) F(7) 13(2) ? . . . .
F(12) F(8) F(11) C(57) 31.0(11) ? . . . .
F(11) F(8) C(57) F(7) 20.8(13) ? . . . .
F(11) F(8) C(57) F(9) 133.9(12) ? . . . .
F(11) F(8) C(57) F(10) 53.0(14) ? . . . .
F(11) F(8) C(57) F(12) 150.8(12) ? . . . .
F(11) F(8) C(57) C(54) -100.8(10) ? . . . .
C(57) F(8) F(11) F(7) -17.7(10) ? . . . .
F(12) F(8) C(57) F(7) -130.0(9) ? . . . .
F(12) F(8) C(57) F(9) -16.9(9) ? . . . .
F(12) F(8) C(57) F(10) -97.7(10) ? . . . .
F(12) F(8) C(57) F(11) -150.8(12) ? . . . .
F(12) F(8) C(57) C(54) 108.4(5) ? . . . .
C(57) F(8) F(12) F(9) 26.1(11) ? . . . .
F(10) F(9) F(12) F(8) 5.4(17) ? . . . .
F(10) F(9) F(12) C(57) 27.1(10) ? . . . .
F(12) F(9) F(10) F(7) -11(2) ? . . . .
F(12) F(9) F(10) C(57) -32.9(13) ? . . . .
F(10) F(9) C(57) F(7) -10.7(9) ? . . . .
F(10) F(9) C(57) F(8) -124.8(8) ? . . . .
F(10) F(9) C(57) F(11) -94.1(11) ? . . . .
F(10) F(9) C(57) F(12) -151.2(11) ? . . . .
F(10) F(9) C(57) C(54) 109.7(7) ? . . . .
C(57) F(9) F(10) F(7) 22.3(19) ? . . . .
F(12) F(9) C(57) F(7) 140.4(11) ? . . . .
F(12) F(9) C(57) F(8) 26.3(12) ? . . . .
F(12) F(9) C(57) F(10) 151.2(11) ? . . . .
F(12) F(9) C(57) F(11) 57.0(15) ? . . . .
F(12) F(9) C(57) C(54) -99.2(9) ? . . . .
C(57) F(9) F(12) F(8) -21.7(9) ? . . . .
F(7) F(10) C(57) F(8) -62.4(17) ? . . . .
F(7) F(10) C(57) F(9) -161.8(16) ? . . . .
F(7) F(10) C(57) F(11) -35.3(15) ? . . . .
F(7) F(10) C(57) F(12) -143.5(14) ? . . . .
F(7) F(10) C(57) C(54) 91.1(14) ? . . . .
F(9) F(10) C(57) F(7) 161.8(16) ? . . . .
F(9) F(10) C(57) F(8) 99.4(10) ? . . . .
F(9) F(10) C(57) F(11) 126.5(7) ? . . . .
F(9) F(10) C(57) F(12) 18.3(7) ? . . . .
F(9) F(10) C(57) C(54) -107.1(6) ? . . . .
F(7) F(11) C(57) F(8) 159.5(13) ? . . . .
F(7) F(11) C(57) F(9) 98.2(13) ? . . . .
F(7) F(11) C(57) F(10) 20.1(9) ? . . . .
F(7) F(11) C(57) F(12) 130.8(9) ? . . . .
F(7) F(11) C(57) C(54) -106.0(8) ? . . . .
F(8) F(11) C(57) F(7) -159.5(13) ? . . . .
F(8) F(11) C(57) F(9) -61.2(16) ? . . . .
F(8) F(11) C(57) F(10) -139.3(11) ? . . . .
F(8) F(11) C(57) F(12) -28.7(12) ? . . . .
F(8) F(11) C(57) C(54) 94.5(10) ? . . . .
F(8) F(12) C(57) F(7) 97.8(12) ? . . . .
F(8) F(12) C(57) F(9) 153.9(11) ? . . . .
F(8) F(12) C(57) F(10) 125.4(8) ? . . . .
F(8) F(12) C(57) F(11) 16.1(7) ? . . . .
F(8) F(12) C(57) C(54) -108.3(6) ? . . . .
F(9) F(12) C(57) F(7) -56.1(15) ? . . . .
F(9) F(12) C(57) F(8) -153.9(11) ? . . . .
F(9) F(12) C(57) F(10) -28.5(12) ? . . . .
F(9) F(12) C(57) F(11) -137.8(11) ? . . . .
F(9) F(12) C(57) C(54) 97.8(10) ? . . . .
F(22) F(19) C(80) F(20) 23(3) ? . . . .
F(22) F(19) C(80) F(21) 37(3) ? . . . .
F(22) F(19) C(80) F(23) 138(3) ? . . . .
F(22) F(19) C(80) C(76) -101(3) ? . . . .
F(21) F(20) C(80) F(19) 146(3) ? . . . .
F(21) F(20) C(80) F(22) 152(3) ? . . . .
F(21) F(20) C(80) F(23) 39(3) ? . . . .
F(21) F(20) C(80) C(76) -92(3) ? . . . .
F(20) F(21) C(80) F(19) -40(3) ? . . . .
F(20) F(21) C(80) F(22) -29(3) ? . . . .
F(20) F(21) C(80) F(23) -144(3) ? . . . .
F(20) F(21) C(80) C(76) 98(3) ? . . . .
F(19) F(22) C(80) F(20) -158(3) ? . . . .
F(19) F(22) C(80) F(21) -148(3) ? . . . .
F(19) F(22) C(80) F(23) -46(3) ? . . . .
F(19) F(22) C(80) C(76) 86(3) ? . . . .
Ru(1) C(1) C(2) C(3) 63.1(2) ? . . . .
Ru(1) C(1) C(5) C(4) -62.5(2) ? . . . .
C(2) C(1) C(5) Ru(1) 62.3(2) ? . . . .
C(2) C(1) C(5) C(4) -0.3(3) ? . . . .
C(5) C(1) C(2) Ru(1) -62.5(2) ? . . . .
C(5) C(1) C(2) C(3) 0.6(3) ? . . . .
Ru(1) C(2) C(3) C(4) 63.1(3) ? . . . .
C(1) C(2) C(3) Ru(1) -63.7(2) ? . . . .
C(1) C(2) C(3) C(4) -0.7(4) ? . . . .
Ru(1) C(3) C(4) C(5) 63.5(2) ? . . . .
C(2) C(3) C(4) Ru(1) -63.0(2) ? . . . .
C(2) C(3) C(4) C(5) 0.5(4) ? . . . .
Ru(1) C(4) C(5) C(1) 62.9(2) ? . . . .
C(3) C(4) C(5) Ru(1) -63.0(2) ? . . . .
C(3) C(4) C(5) C(1) -0.1(3) ? . . . .
P(1) C(6) C(7) C(8) -178.5(2) ? . . . .
P(1) C(6) C(11) C(10) 178.1(2) ? . . . .
C(7) C(6) C(11) C(10) -0.9(4) ? . . . .
C(11) C(6) C(7) C(8) 0.5(4) ? . . . .
C(6) C(7) C(8) C(9) 0.1(4) ? . . . .
C(7) C(8) C(9) C(10) -0.3(5) ? . . . .
C(8) C(9) C(10) C(11) -0.1(4) ? . . . .
C(9) C(10) C(11) C(6) 0.7(5) ? . . . .
P(1) C(12) C(13) C(14) -179.4(2) ? . . . .
P(1) C(12) C(17) C(16) 178.5(3) ? . . . .
C(13) C(12) C(17) C(16) -0.9(5) ? . . . .
C(17) C(12) C(13) C(14) -0.1(3) ? . . . .
C(12) C(13) C(14) C(15) 0.0(4) ? . . . .
C(13) C(14) C(15) C(16) 0.9(5) ? . . . .
C(14) C(15) C(16) C(17) -1.9(6) ? . . . .
C(15) C(16) C(17) C(12) 1.9(7) ? . . . .
P(1) C(18) C(19) C(20) 172.6(2) ? . . . .
P(1) C(18) C(23) C(22) -172.8(2) ? . . . .
C(19) C(18) C(23) C(22) 0.6(5) ? . . . .
C(23) C(18) C(19) C(20) -0.8(4) ? . . . .
C(18) C(19) C(20) C(21) 1.3(5) ? . . . .
C(19) C(20) C(21) C(22) -1.6(5) ? . . . .
C(20) C(21) C(22) C(23) 1.3(5) ? . . . .
C(21) C(22) C(23) C(18) -0.9(5) ? . . . .
P(2) C(24) C(25) P(3) 34.7(3) ? . . . .
P(2) C(26) C(27) C(28) 171.3(2) ? . . . .
P(2) C(26) C(31) C(30) -169.8(2) ? . . . .
C(27) C(26) C(31) C(30) 1.7(5) ? . . . .
C(31) C(26) C(27) C(28) 0.3(5) ? . . . .
C(26) C(27) C(28) C(29) -1.6(5) ? . . . .
C(27) C(28) C(29) C(30) 0.9(5) ? . . . .
C(28) C(29) C(30) C(31) 1.0(5) ? . . . .
C(29) C(30) C(31) C(26) -2.3(5) ? . . . .
P(2) C(32) C(33) C(34) 175.0(3) ? . . . .
P(2) C(32) C(37) C(36) -174.4(2) ? . . . .
C(33) C(32) C(37) C(36) 0.5(4) ? . . . .
C(37) C(32) C(33) C(34) -0.2(5) ? . . . .
C(32) C(33) C(34) C(35) 0.3(4) ? . . . .
C(33) C(34) C(35) C(36) -0.5(5) ? . . . .
C(34) C(35) C(36) C(37) 0.8(5) ? . . . .
C(35) C(36) C(37) C(32) -0.8(5) ? . . . .
P(3) C(38) C(39) C(40) -174.3(2) ? . . . .
P(3) C(38) C(43) C(42) 173.4(2) ? . . . .
C(39) C(38) C(43) C(42) -2.7(5) ? . . . .
C(43) C(38) C(39) C(40) 2.0(5) ? . . . .
C(38) C(39) C(40) C(41) 0.3(5) ? . . . .
C(39) C(40) C(41) C(42) -2.0(6) ? . . . .
C(40) C(41) C(42) C(43) 1.2(6) ? . . . .
C(41) C(42) C(43) C(38) 1.1(6) ? . . . .
P(3) C(44) C(45) C(46) 177.8(2) ? . . . .
P(3) C(44) C(49) C(48) -178.5(2) ? . . . .
C(45) C(44) C(49) C(48) -0.5(4) ? . . . .
C(49) C(44) C(45) C(46) -0.2(4) ? . . . .
C(44) C(45) C(46) C(47) 1.5(4) ? . . . .
C(45) C(46) C(47) C(48) -2.1(4) ? . . . .
C(46) C(47) C(48) C(49) 1.4(4) ? . . . .
C(47) C(48) C(49) C(44) -0.1(3) ? . . . .
C(51) C(50) C(55) C(54) 0.4(4) ? . . . .
C(55) C(50) C(51) C(52) 0.0(2) ? . . . .
C(51) C(50) B(1) C(58) -144.8(2) ? . . . .
C(51) C(50) B(1) C(66) 93.0(3) ? . . . .
C(51) C(50) B(1) C(74) -28.9(3) ? . . . .
B(1) C(50) C(51) C(52) -173.0(2) ? . . . .
C(55) C(50) B(1) C(58) 42.4(3) ? . . . .
C(55) C(50) B(1) C(66) -79.8(2) ? . . . .
C(55) C(50) B(1) C(74) 158.3(2) ? . . . .
B(1) C(50) C(55) C(54) 173.7(2) ? . . . .
C(50) C(51) C(52) C(53) -0.8(4) ? . . . .
C(50) C(51) C(52) C(56) 177.6(2) ? . . . .
C(51) C(52) C(53) C(54) 1.1(4) ? . . . .
C(51) C(52) C(56) F(3) -46.8(4) ? . . . .
C(51) C(52) C(56) F(13) -166.1(3) ? . . . .
C(51) C(52) C(56) F(14) 69.1(4) ? . . . .
C(53) C(52) C(56) F(3) 131.6(3) ? . . . .
C(53) C(52) C(56) F(13) 12.4(4) ? . . . .
C(53) C(52) C(56) F(14) -112.4(4) ? . . . .
C(56) C(52) C(53) C(54) -177.3(2) ? . . . .
C(52) C(53) C(54) C(55) -0.6(4) ? . . . .
C(52) C(53) C(54) C(57) 178.6(2) ? . . . .
C(53) C(54) C(55) C(50) -0.1(4) ? . . . .
C(53) C(54) C(57) F(7) 95.2(8) ? . . . .
C(53) C(54) C(57) F(8) -145.3(6) ? . . . .
C(53) C(54) C(57) F(9) -22.3(9) ? . . . .
C(53) C(54) C(57) F(10) 57.2(8) ? . . . .
C(53) C(54) C(57) F(11) 178.0(5) ? . . . .
C(53) C(54) C(57) F(12) -64.5(6) ? . . . .
C(55) C(54) C(57) F(7) -85.6(8) ? . . . .
C(55) C(54) C(57) F(8) 34.0(6) ? . . . .
C(55) C(54) C(57) F(9) 156.9(9) ? . . . .
C(55) C(54) C(57) F(10) -123.5(7) ? . . . .
C(55) C(54) C(57) F(11) -2.8(6) ? . . . .
C(55) C(54) C(57) F(12) 114.7(5) ? . . . .
C(57) C(54) C(55) C(50) -179.4(2) ? . . . .
C(59) C(58) C(63) C(62) 0.4(4) ? . . . .
C(63) C(58) C(59) C(60) 1.4(5) ? . . . .
C(59) C(58) B(1) C(50) 29.6(4) ? . . . .
C(59) C(58) B(1) C(66) 146.7(3) ? . . . .
C(59) C(58) B(1) C(74) -91.8(3) ? . . . .
B(1) C(58) C(59) C(60) 172.7(3) ? . . . .
C(63) C(58) B(1) C(50) -159.4(2) ? . . . .
C(63) C(58) B(1) C(66) -42.2(4) ? . . . .
C(63) C(58) B(1) C(74) 79.2(3) ? . . . .
B(1) C(58) C(63) C(62) -171.3(2) ? . . . .
C(58) C(59) C(60) C(61) -1.4(6) ? . . . .
C(58) C(59) C(60) C(64) 179.6(3) ? . . . .
C(59) C(60) C(61) C(62) -0.4(5) ? . . . .
C(59) C(60) C(64) F(2) -80.5(9) ? . . . .
C(59) C(60) C(64) F(4) 179.6(4) ? . . . .
C(59) C(60) C(64) F(5) 55.0(5) ? . . . .
C(59) C(60) C(64) F(6) -49.2(6) ? . . . .
C(61) C(60) C(64) F(2) 100.4(9) ? . . . .
C(61) C(60) C(64) F(4) 0.5(6) ? . . . .
C(61) C(60) C(64) F(5) -124.1(4) ? . . . .
C(61) C(60) C(64) F(6) 131.7(5) ? . . . .
C(64) C(60) C(61) C(62) 178.7(3) ? . . . .
C(60) C(61) C(62) C(63) 2.1(5) ? . . . .
C(60) C(61) C(62) C(65) 179.8(3) ? . . . .
C(61) C(62) C(63) C(58) -2.1(4) ? . . . .
C(61) C(62) C(65) F(34) 162.6(3) ? . . . .
C(61) C(62) C(65) F(35) -76.5(3) ? . . . .
C(61) C(62) C(65) F(36) 43.1(4) ? . . . .
C(63) C(62) C(65) F(34) -19.6(4) ? . . . .
C(63) C(62) C(65) F(35) 101.3(3) ? . . . .
C(63) C(62) C(65) F(36) -139.1(2) ? . . . .
C(65) C(62) C(63) C(58) -179.9(2) ? . . . .
C(67) C(66) C(71) C(70) -0.1(3) ? . . . .
C(71) C(66) C(67) C(68) 0.0(3) ? . . . .
C(67) C(66) B(1) C(50) 89.0(2) ? . . . .
C(67) C(66) B(1) C(58) -32.9(3) ? . . . .
C(67) C(66) B(1) C(74) -149.0(2) ? . . . .
B(1) C(66) C(67) C(68) -171.9(2) ? . . . .
C(71) C(66) B(1) C(50) -82.5(3) ? . . . .
C(71) C(66) B(1) C(58) 155.5(2) ? . . . .
C(71) C(66) B(1) C(74) 39.5(3) ? . . . .
B(1) C(66) C(71) C(70) 172.0(2) ? . . . .
C(66) C(67) C(68) C(69) -0.5(4) ? . . . .
C(66) C(67) C(68) C(72) 177.4(2) ? . . . .
C(67) C(68) C(69) C(70) 0.9(4) ? . . . .
C(67) C(68) C(72) F(31) 161.9(2) ? . . . .
C(67) C(68) C(72) F(32) -77.6(3) ? . . . .
C(67) C(68) C(72) F(33) 41.8(3) ? . . . .
C(69) C(68) C(72) F(31) -20.2(4) ? . . . .
C(69) C(68) C(72) F(32) 100.3(3) ? . . . .
C(69) C(68) C(72) F(33) -140.4(2) ? . . . .
C(72) C(68) C(69) C(70) -176.9(2) ? . . . .
C(68) C(69) C(70) C(71) -0.9(4) ? . . . .
C(68) C(69) C(70) C(73) 180.0(2) ? . . . .
C(69) C(70) C(71) C(66) 0.5(4) ? . . . .
C(69) C(70) C(73) F(1) -154.2(3) ? . . . .
C(69) C(70) C(73) F(26) 83.5(4) ? . . . .
C(69) C(70) C(73) F(27) -35.1(4) ? . . . .
C(71) C(70) C(73) F(1) 26.7(4) ? . . . .
C(71) C(70) C(73) F(26) -95.6(3) ? . . . .
C(71) C(70) C(73) F(27) 145.8(3) ? . . . .
C(73) C(70) C(71) C(66) 179.6(2) ? . . . .
C(75) C(74) C(79) C(78) -1.1(3) ? . . . .
C(79) C(74) C(75) C(76) 0.6(3) ? . . . .
C(75) C(74) B(1) C(50) 148.2(2) ? . . . .
C(75) C(74) B(1) C(58) -90.5(2) ? . . . .
C(75) C(74) B(1) C(66) 31.1(3) ? . . . .
B(1) C(74) C(75) C(76) 172.8(2) ? . . . .
C(79) C(74) B(1) C(50) -40.0(3) ? . . . .
C(79) C(74) B(1) C(58) 81.3(2) ? . . . .
C(79) C(74) B(1) C(66) -157.1(2) ? . . . .
B(1) C(74) C(79) C(78) -173.5(2) ? . . . .
C(74) C(75) C(76) C(77) -0.3(4) ? . . . .
C(74) C(75) C(76) C(80) 178.9(2) ? . . . .
C(75) C(76) C(77) C(78) 0.3(4) ? . . . .
C(75) C(76) C(80) F(19) -90.7(8) ? . . . .
C(75) C(76) C(80) F(20) 151.4(7) ? . . . .
C(75) C(76) C(80) F(21) 127.4(9) ? . . . .
C(75) C(76) C(80) F(22) -108.6(8) ? . . . .
C(75) C(76) C(80) F(23) 21.6(4) ? . . . .
C(77) C(76) C(80) F(19) 88.4(8) ? . . . .
C(77) C(76) C(80) F(20) -29.4(8) ? . . . .
C(77) C(76) C(80) F(21) -53.4(9) ? . . . .
C(77) C(76) C(80) F(22) 70.6(8) ? . . . .
C(77) C(76) C(80) F(23) -159.3(3) ? . . . .
C(80) C(76) C(77) C(78) -178.8(2) ? . . . .
C(76) C(77) C(78) C(79) -0.8(4) ? . . . .
C(76) C(77) C(78) C(81) -178.2(2) ? . . . .
C(77) C(78) C(79) C(74) 1.3(4) ? . . . .
C(77) C(78) C(81) F(28) -147.6(2) ? . . . .
C(77) C(78) C(81) F(29) -27.4(4) ? . . . .
C(77) C(78) C(81) F(30) 93.6(3) ? . . . .
C(79) C(78) C(81) F(28) 34.9(4) ? . . . .
C(79) C(78) C(81) F(29) 155.2(2) ? . . . .
C(79) C(78) C(81) F(30) -83.9(3) ? . . . .
C(81) C(78) C(79) C(74) 178.7(2) ? . . . .
